data_1573123
loop_
_publ_author_name
'Wu, Weikang'
'Rajeshkumar, Thayalan'
'Zhu, Shan'
'Chai, Fuxiang'
'Hong, Dongjing'
'Huang, Zeming'
'Yuan, Qingbing'
'Maron, Laurent'
'Wang, Shaowu'

_publ_section_title
;
 Rare-earth metal complexes bearing electrophilic and nucleophilic carbon
 centres and their unique reactivity patterns towards pyridine
 derivatives.
;
_journal_issue 48
_journal_name_full 'Chemical science'
_journal_page_first 20315
_journal_page_last 20327
_journal_paper_doi 10.1039/d4sc04197f
_journal_volume 15
_journal_year 2024
_chemical_formula_moiety 'C66 H80 Dy N8'
_chemical_formula_sum 'C66 H80 Dy N8'
_chemical_formula_weight 1147.88
_space_group_crystal_system triclinic
_space_group_IT_number 2
_space_group_name_Hall '-P 1'
_space_group_name_H-M_alt 'P -1'
_atom_sites_solution_hydrogens geom
_atom_sites_solution_primary iterative
_audit_creation_date 2024-04-16
_audit_creation_method
;
Olex2 1.5
(compiled 2023.08.24 svn.re1ec1418 for OlexSys, GUI svn.r6817)
;
_audit_update_record
;
2024-05-29 deposited with the CCDC.	2024-11-12 downloaded from the CCDC.
;
_cell_angle_alpha 82.4300(10)
_cell_angle_beta 72.6290(10)
_cell_angle_gamma 68.1450(10)
_cell_formula_units_Z 2
_cell_length_a 13.2834(8)
_cell_length_b 13.4042(8)
_cell_length_c 19.2405(11)
_cell_measurement_reflns_used 9958
_cell_measurement_temperature 300
_cell_measurement_theta_max 27.30
_cell_measurement_theta_min 2.22
_cell_volume 3033.8(3)
_computing_molecular_graphics 'Olex2 1.5 (Dolomanov et al., 2009)'
_computing_publication_material 'Olex2 1.5 (Dolomanov et al., 2009)'
_computing_structure_refinement 'SHELXL 2018/3 (Sheldrick, 2015)'
_computing_structure_solution 'olex2.solve 1.5 (Bourhis et al., 2015)'
_diffrn_ambient_temperature 300
_diffrn_measured_fraction_theta_full 0.998
_diffrn_measured_fraction_theta_max 0.989
_diffrn_measurement_device_type 'Bruker APEX-II CCD'
_diffrn_measurement_method '\f and \w scans'
_diffrn_radiation_type MoK\a
_diffrn_radiation_wavelength 0.71073
_diffrn_reflns_av_R_equivalents 0.0358
_diffrn_reflns_av_unetI/netI 0.0475
_diffrn_reflns_Laue_measured_fraction_full 0.998
_diffrn_reflns_Laue_measured_fraction_max 0.989
_diffrn_reflns_limit_h_max 17
_diffrn_reflns_limit_h_min -17
_diffrn_reflns_limit_k_max 17
_diffrn_reflns_limit_k_min -17
_diffrn_reflns_limit_l_max 24
_diffrn_reflns_limit_l_min -24
_diffrn_reflns_number 35735
_diffrn_reflns_point_group_measured_fraction_full 0.998
_diffrn_reflns_point_group_measured_fraction_max 0.989
_diffrn_reflns_theta_full 25.242
_diffrn_reflns_theta_max 27.488
_diffrn_reflns_theta_min 1.109
_diffrn_standards_number 0
_exptl_absorpt_coefficient_mu 1.277
_exptl_absorpt_correction_T_max 0.814
_exptl_absorpt_correction_T_min 0.417
_exptl_absorpt_correction_type multi-scan
_exptl_crystal_colour 'clear light black'
_exptl_crystal_colour_lustre clear
_exptl_crystal_colour_modifier light
_exptl_crystal_colour_primary black
_exptl_crystal_density_diffrn 1.257
_exptl_crystal_description block
_exptl_crystal_F_000 1196
_exptl_crystal_size_max 0.21
_exptl_crystal_size_mid 0.20
_exptl_crystal_size_min 0.19
_refine_diff_density_max 1.122
_refine_diff_density_min -0.610
_refine_diff_density_rms 0.066
_refine_ls_extinction_method none
_refine_ls_goodness_of_fit_ref 1.036
_refine_ls_hydrogen_treatment constr
_refine_ls_matrix_type full
_refine_ls_number_parameters 963
_refine_ls_number_reflns 13767
_refine_ls_number_restraints 1036
_refine_ls_restrained_S_all 1.053
_refine_ls_R_factor_all 0.0452
_refine_ls_R_factor_gt 0.0348
_refine_ls_shift/su_max 0.004
_refine_ls_shift/su_mean 0.000
_refine_ls_structure_factor_coef Fsqd
_refine_ls_weighting_details 'w=1/[\s^2^(Fo^2^)+(0.0434P)^2^+0.1286P] where P=(Fo^2^+2Fc^2^)/3'
_refine_ls_weighting_scheme calc
_refine_ls_wR_factor_gt 0.0808
_refine_ls_wR_factor_ref 0.0845
_reflns_Friedel_coverage 0.000
_reflns_number_gt 11652
_reflns_number_total 13767
_reflns_threshold_expression 'I > 2\s(I)'
_cod_data_source_file d4sc04197f4.cif
_cod_data_source_block 12d
_cod_depositor_comments 'Adding full bibliography for 1573095--1573138.cif.'
_cod_database_code 1573123
_shelx_shelxl_version_number 2018/3
_shelx_space_group_comment
;
The symmetry employed for this shelxl refinement is uniquely defined
by the following loop, which should always be used as a source of
symmetry information in preference to the above space-group names.
They are only intended as comments.
;
_shelx_estimated_absorpt_t_max 0.793
_shelx_estimated_absorpt_t_min 0.775
_olex2_refinement_description
;
1. Fixed Uiso
 At 1.2 times of:
  All C(H) groups, All C(H,H) groups, All C(H,H,H,H) groups
 At 1.5 times of:
  All C(H,H,H) groups
2. Restrained distances
 C38-C37 \\sim C38A-C37
 with sigma of 0.02
 N5A-C38A \\sim N5-C38 \\sim N5-C39 \\sim N5-C43 \\sim N5A-C39A \\sim N5A-C43A
 with sigma of 0.02
 N2A-C10A \\sim N2-C10 \\sim N2-C11 \\sim N2-C15 \\sim N2A-C15A \\sim N2A-C11A
 with sigma of 0.02
 C9-C10A \\sim C9-C10
 with sigma of 0.02
 Dy1-N7 \\sim Dy1-N8 \\sim Dy1-N7A \\sim Dy1-N8A
 with sigma of 0.02
3. Restrained planarity
 C57A, N8A, C62A, C61A, C59A, Dy1, C58A, N7A, C66A, C65A, C64A, C63A, C60A
 with sigma of 0.1
 C58, C62, C66, N7, C64, C61, N8, C59, C63, C57, C65, C60, Dy1
 with sigma of 0.1
4. Uiso/Uaniso restraints and constraints
C37 \\sim N5 \\sim C38 \\sim C39 \\sim C40 \\sim C41 \\sim C42 \\sim C43 \\sim
N5A \\sim C38A \\sim C39A \\sim C40A \\sim C41A \\sim C42A \\sim C43A: within
2A with sigma of 0.01 and sigma for terminal atoms of 0.02 within 2A
C9 \\sim N2 \\sim C10 \\sim C11 \\sim C12 \\sim C13 \\sim C14 \\sim C15 \\sim
N2A \\sim C10A \\sim C11A \\sim C12A \\sim C13A \\sim C14A \\sim C15A: within
2A with sigma of 0.01 and sigma for terminal atoms of 0.02 within 2A
C54 \\sim C55 \\sim C56 \\sim C55A \\sim C56A: within 2A with sigma of 0.01 and
sigma for terminal atoms of 0.02 within 2A
C23 \\sim C24 \\sim C25 \\sim C24A \\sim C25A: within 2A with sigma of 0.01 and
sigma for terminal atoms of 0.02 within 2A
N7 \\sim N8 \\sim C57 \\sim C58 \\sim C59 \\sim C60 \\sim C61 \\sim C62 \\sim
C63 \\sim C64 \\sim C65 \\sim C66 \\sim N7A \\sim N8A \\sim C57A \\sim C58A
\\sim C59A \\sim C60A \\sim C61A \\sim C62A \\sim C63A \\sim C64A \\sim C65A
\\sim C66A \\sim Dy1: within 2A with sigma of 0.01 and sigma for terminal atoms
of 0.02 within 2A
5. Same fragment restrains
{Dy1, N7A, N8A, C57A, C58A, C59A, C60A, C61A, C62A, C63A, C64A, C65A, C66A}
sigma for 1-2: 0.02, 1-3: 0.04
as in
{Dy1, N7, N8, C57, C58, C59, C60, C61, C62, C63, C64, C65, C66}
{C23, C24A, C25A} sigma for 1-2: 0.02, 1-3: 0.04
as in
{C23, C24, C25}
{C37, N5A, C38A, C39A, C40A, C41A, C42A, C43A} sigma for 1-2: 0.02, 1-3: 0.04
as in
{C37, N5, C38, C39, C40, C41, C42, C43}
{C9, N2A, C10A, C11A, C12A, C13A, C14A, C15A} sigma for 1-2: 0.02, 1-3: 0.04
as in
{C9, N2, C10, C11, C12, C13, C14, C15}
{C54, C55A, C56A} sigma for 1-2: 0.02, 1-3: 0.04
as in
{C54, C55, C56}
6. Others
 Sof(H37C)=Sof(H37D)=Sof(N5A)=Sof(C38A)=Sof(H38C)=Sof(H38D)=Sof(C39A)=
 Sof(H39C)=Sof(H39D)=Sof(C40A)=Sof(H40C)=Sof(H40D)=Sof(C41A)=Sof(H41C)=
 Sof(H41D)=Sof(C42A)=Sof(H42C)=Sof(H42D)=Sof(C43A)=Sof(H43C)=Sof(H43D)=1-FVAR(1)
 Sof(H37A)=Sof(H37B)=Sof(N5)=Sof(C38)=Sof(H38A)=Sof(H38B)=Sof(C39)=Sof(H39A)=
 Sof(H39B)=Sof(C40)=Sof(H40A)=Sof(H40B)=Sof(C41)=Sof(H41A)=Sof(H41B)=Sof(C42)=
 Sof(H42A)=Sof(H42B)=Sof(C43)=Sof(H43A)=Sof(H43B)=FVAR(1)
 Sof(H9BC)=Sof(H9BD)=Sof(N2A)=Sof(C10A)=Sof(H10C)=Sof(H10D)=Sof(C11A)=
 Sof(H11C)=Sof(H11D)=Sof(C12A)=Sof(H12C)=Sof(H12D)=Sof(C13A)=Sof(H13C)=
 Sof(H13D)=Sof(C14A)=Sof(H14C)=Sof(H14D)=Sof(C15A)=Sof(H15C)=Sof(H15D)=1-FVAR(2)
 Sof(H9AA)=Sof(H9AB)=Sof(N2)=Sof(C10)=Sof(H10A)=Sof(H10B)=Sof(C11)=Sof(H11A)=
 Sof(H11B)=Sof(C12)=Sof(H12A)=Sof(H12B)=Sof(C13)=Sof(H13A)=Sof(H13B)=Sof(C14)=
 Sof(H14A)=Sof(H14B)=Sof(C15)=Sof(H15A)=Sof(H15B)=FVAR(2)
 Sof(H23A)=Sof(C24A)=Sof(H24D)=Sof(H24E)=Sof(H24F)=Sof(C25A)=Sof(H25D)=
 Sof(H25E)=Sof(H25F)=1-FVAR(3)
 Sof(H23)=Sof(C24)=Sof(H24A)=Sof(H24B)=Sof(H24C)=Sof(C25)=Sof(H25A)=Sof(H25B)=
 Sof(H25C)=FVAR(3)
 Sof(H54A)=Sof(C55A)=Sof(H55D)=Sof(H55E)=Sof(H55F)=Sof(C56A)=Sof(H56D)=
 Sof(H56E)=Sof(H56F)=1-FVAR(4)
 Sof(H54)=Sof(C55)=Sof(H55A)=Sof(H55B)=Sof(H55C)=Sof(C56)=Sof(H56A)=Sof(H56B)=
 Sof(H56C)=FVAR(4)
 Sof(N7A)=Sof(N8A)=Sof(C57A)=Sof(H57A)=Sof(C58A)=Sof(H58A)=Sof(C59A)=Sof(H59A)=
 Sof(C60A)=Sof(H60A)=Sof(C61A)=Sof(C62A)=Sof(C63A)=Sof(H63A)=Sof(C64A)=
 Sof(H64A)=Sof(C65A)=Sof(H65A)=Sof(C66A)=Sof(H66A)=1-FVAR(5)
 Sof(N7)=Sof(N8)=Sof(C57)=Sof(H57)=Sof(C58)=Sof(H58)=Sof(C59)=Sof(H59)=
 Sof(C60)=Sof(H60)=Sof(C61)=Sof(C62)=Sof(C63)=Sof(H63)=Sof(C64)=Sof(H64)=
 Sof(C65)=Sof(H65)=Sof(C66)=Sof(H66)=FVAR(5)
7.a Ternary CH refined with riding coordinates:
 C23(H23), C23(H23A), C26(H26), C51(H51), C54(H54), C54(H54A)
7.b Secondary CH2 refined with riding coordinates:
 C9(H9AA,H9AB), C9(H9BC,H9BD), C10(H10A,H10B), C11(H11A,H11B), C12(H12A,H12B),
 C13(H13A,H13B), C14(H14A,H14B), C15(H15A,H15B), C37(H37A,H37B), C37(H37C,H37D),
  C38(H38A,H38B), C39(H39A,H39B), C40(H40A,H40B), C41(H41A,H41B), C42(H42A,
 H42B), C43(H43A,H43B), C10A(H10C,H10D), C11A(H11C,H11D), C12A(H12C,H12D),
 C13A(H13C,H13D), C14A(H14C,H14D), C15A(H15C,H15D), C38A(H38C,H38D), C39A(H39C,
 H39D), C40A(H40C,H40D), C41A(H41C,H41D), C42A(H42C,H42D), C43A(H43C,H43D)
7.c Aromatic/amide H refined with riding coordinates:
 C57(H57), C58(H58), C59(H59), C60(H60), C63(H63), C64(H64), C65(H65),
 C66(H66), C4(H4), C5(H5), C6(H6), C7(H7), C16(H16), C19(H19), C20(H20),
 C21(H21), C32(H32), C33(H33), C34(H34), C35(H35), C44(H44), C47(H47), C48(H48),
  C49(H49), C57A(H57A), C58A(H58A), C59A(H59A), C60A(H60A), C63A(H63A),
 C64A(H64A), C65A(H65A), C66A(H66A)
7.d Idealised Me refined as rotating group:
 C24(H24A,H24B,H24C), C25(H25A,H25B,H25C), C27(H27A,H27B,H27C), C28(H28A,H28B,
 H28C), C52(H52A,H52B,H52C), C53(H53A,H53B,H53C), C55(H55A,H55B,H55C), C56(H56A,
 H56B,H56C), C24A(H24D,H24E,H24F), C25A(H25D,H25E,H25F), C55A(H55D,H55E,H55F),
 C56A(H56D,H56E,H56F)
;
_olex2_submission_special_instructions 'No special instructions were received'

loop_
_space_group_symop_operation_xyz
'x, y, z'
'-x, -y, -z'

loop_
_atom_site_label
_atom_site_type_symbol
_atom_site_fract_x
_atom_site_fract_y
_atom_site_fract_z
_atom_site_U_iso_or_equiv
_atom_site_adp_type
_atom_site_occupancy
_atom_site_site_symmetry_order
_atom_site_calc_flag
_atom_site_refinement_flags_posn
_atom_site_refinement_flags_adp
_atom_site_refinement_flags_occupancy
_atom_site_disorder_assembly
_atom_site_disorder_group
Dy1 Dy 0.27504(2) 0.32325(2) 0.75562(2) 0.03571(5) Uani 1 1 d D . . . .
N7 N 0.2580(17) 0.4671(8) 0.8231(10) 0.046(2) Uani 0.513(12) 1 d D U P A 1
N8 N 0.3944(12) 0.4228(15) 0.6916(11) 0.048(2) Uani 0.513(12) 1 d D U P A 1
C57 C 0.1955(12) 0.4989(14) 0.8831(10) 0.059(2) Uani 0.513(12) 1 d D U P A 1
H57 H 0.151281 0.458306 0.907225 0.070 Uiso 0.513(12) 1 calc R U P A 1
C58 C 0.1818(10) 0.5875(12) 0.9197(9) 0.073(3) Uani 0.513(12) 1 d D U P A 1
H58 H 0.133560 0.604207 0.966220 0.088 Uiso 0.513(12) 1 calc R U P A 1
C59 C 0.2451(10) 0.6490(11) 0.8819(8) 0.083(2) Uani 0.513(12) 1 d D U P A 1
H59 H 0.236920 0.710985 0.903216 0.100 Uiso 0.513(12) 1 calc R U P A 1
C60 C 0.3187(10) 0.6231(10) 0.8152(7) 0.079(2) Uani 0.513(12) 1 d D U P A 1
H60 H 0.362260 0.665041 0.793102 0.094 Uiso 0.513(12) 1 calc R U P A 1
C61 C 0.3293(9) 0.5359(10) 0.7803(7) 0.052(2) Uani 0.513(12) 1 d D U P A 1
C62 C 0.4007(8) 0.5026(10) 0.7106(6) 0.050(2) Uani 0.513(12) 1 d D U P A 1
C63 C 0.4758(9) 0.5591(9) 0.6681(6) 0.062(2) Uani 0.513(12) 1 d D U P A 1
H63 H 0.477792 0.618787 0.686611 0.075 Uiso 0.513(12) 1 calc R U P A 1
C64 C 0.5429(10) 0.5225(10) 0.6008(6) 0.070(2) Uani 0.513(12) 1 d D U P A 1
H64 H 0.590800 0.557187 0.572454 0.084 Uiso 0.513(12) 1 calc R U P A 1
C65 C 0.5381(12) 0.4307(9) 0.5748(7) 0.062(2) Uani 0.513(12) 1 d D U P A 1
H65 H 0.583417 0.404435 0.529236 0.074 Uiso 0.513(12) 1 calc R U P A 1
C66 C 0.4681(13) 0.3817(11) 0.6162(8) 0.053(2) Uani 0.513(12) 1 d D U P A 1
H66 H 0.464476 0.322004 0.598601 0.064 Uiso 0.513(12) 1 calc R U P A 1
N1 N 0.19909(19) 0.37368(17) 0.58172(12) 0.0391(5) Uani 1 1 d . . . . .
N3 N 0.40228(19) 0.14782(18) 0.70302(12) 0.0402(5) Uani 1 1 d . . . . .
N4 N 0.3099(2) 0.17097(19) 0.92665(13) 0.0447(6) Uani 1 1 d . . . . .
N6 N 0.07882(19) 0.33134(18) 0.80460(12) 0.0425(5) Uani 1 1 d . . . . .
C1 C 0.2503(2) 0.3158(2) 0.63352(14) 0.0381(6) Uani 1 1 d . . . . .
C2 C 0.3264(2) 0.2188(2) 0.60079(14) 0.0397(6) Uani 1 1 d . . . . .
C3 C 0.3216(3) 0.2190(2) 0.52700(16) 0.0454(7) Uani 1 1 d . . . . .
C4 C 0.3745(3) 0.1475(3) 0.46938(18) 0.0699(11) Uani 1 1 d . . . . .
H4 H 0.428499 0.080926 0.474858 0.084 Uiso 1 1 calc R U . . .
C5 C 0.3464(4) 0.1761(3) 0.4049(2) 0.0798(13) Uani 1 1 d . . . . .
H5 H 0.381252 0.128257 0.366722 0.096 Uiso 1 1 calc R U . . .
C6 C 0.2669(4) 0.2749(3) 0.39553(19) 0.0730(11) Uani 1 1 d . . . . .
H6 H 0.249835 0.292492 0.350979 0.088 Uiso 1 1 calc R U . . .
C7 C 0.2122(3) 0.3481(3) 0.45113(17) 0.0564(8) Uani 1 1 d . . . . .
H7 H 0.158559 0.414511 0.444896 0.068 Uiso 1 1 calc R U . . .
C8 C 0.2407(2) 0.3186(2) 0.51634(15) 0.0426(6) Uani 1 1 d . . . . .
C9 C 0.1203(2) 0.4843(2) 0.59133(17) 0.0460(7) Uani 1 1 d D U . . .
H9AA H 0.078081 0.495539 0.642112 0.055 Uiso 0.466(16) 1 calc R U P B 1
H9AB H 0.067435 0.498316 0.562586 0.055 Uiso 0.466(16) 1 calc R U P B 1
H9BC H 0.065750 0.489989 0.638559 0.055 Uiso 0.534(16) 1 calc R U P B 2
H9BD H 0.079795 0.502798 0.554332 0.055 Uiso 0.534(16) 1 calc R U P B 2
N2 N 0.1153(16) 0.6692(10) 0.5928(12) 0.057(2) Uani 0.466(16) 1 d D U P B 1
C10 C 0.1859(13) 0.5597(10) 0.5672(8) 0.056(3) Uani 0.466(16) 1 d D U P B 1
H10A H 0.251133 0.533636 0.586355 0.067 Uiso 0.466(16) 1 calc R U P B 1
H10B H 0.212432 0.561211 0.514426 0.067 Uiso 0.466(16) 1 calc R U P B 1
C11 C 0.0687(13) 0.7237(13) 0.5326(8) 0.072(3) Uani 0.466(16) 1 d D U P B 1
H11A H 0.029663 0.683146 0.520119 0.086 Uiso 0.466(16) 1 calc R U P B 1
H11B H 0.129709 0.726394 0.490213 0.086 Uiso 0.466(16) 1 calc R U P B 1
C12 C -0.0126(12) 0.8374(12) 0.5519(8) 0.077(3) Uani 0.466(16) 1 d D U P B 1
H12A H -0.040499 0.872106 0.510422 0.093 Uiso 0.466(16) 1 calc R U P B 1
H12B H -0.076500 0.834788 0.592016 0.093 Uiso 0.466(16) 1 calc R U P B 1
C13 C 0.0442(13) 0.9007(13) 0.5728(9) 0.083(3) Uani 0.466(16) 1 d D U P B 1
H13A H 0.091505 0.922127 0.529048 0.099 Uiso 0.466(16) 1 calc R U P B 1
H13B H -0.012491 0.965567 0.596305 0.099 Uiso 0.466(16) 1 calc R U P B 1
C14 C 0.1145(13) 0.8413(9) 0.6225(8) 0.083(3) Uani 0.466(16) 1 d D U P B 1
H14A H 0.066145 0.837013 0.670949 0.100 Uiso 0.466(16) 1 calc R U P B 1
H14B H 0.162059 0.879821 0.625402 0.100 Uiso 0.466(16) 1 calc R U P B 1
C15 C 0.1880(11) 0.7280(9) 0.5953(9) 0.074(2) Uani 0.466(16) 1 d D U P B 1
H15A H 0.237195 0.731862 0.547138 0.089 Uiso 0.466(16) 1 calc R U P B 1
H15B H 0.234524 0.690578 0.627803 0.089 Uiso 0.466(16) 1 calc R U P B 1
C16 C 0.3980(2) 0.1373(2) 0.63744(15) 0.0425(6) Uani 1 1 d . . . . .
H16 H 0.444131 0.073395 0.613613 0.051 Uiso 1 1 calc R U . . .
C17 C 0.4766(2) 0.0575(2) 0.73467(15) 0.0440(7) Uani 1 1 d . . . . .
C18 C 0.5857(3) 0.0544(3) 0.72757(18) 0.0561(8) Uani 1 1 d . . . . .
C19 C 0.6547(3) -0.0343(4) 0.7599(2) 0.0788(13) Uani 1 1 d . . . . .
H19 H 0.728037 -0.039433 0.755786 0.095 Uiso 1 1 calc R U . . .
C20 C 0.6169(4) -0.1129(4) 0.7971(2) 0.0869(14) Uani 1 1 d . . . . .
H20 H 0.664353 -0.170601 0.818074 0.104 Uiso 1 1 calc R U . . .
C21 C 0.5101(4) -0.1075(3) 0.8037(2) 0.0770(12) Uani 1 1 d . . . . .
H21 H 0.485494 -0.161677 0.829543 0.092 Uiso 1 1 calc R U . . .
C22 C 0.4369(3) -0.0228(2) 0.77282(17) 0.0552(8) Uani 1 1 d . . . . .
C23 C 0.6276(3) 0.1409(4) 0.6862(2) 0.0753(11) Uani 1 1 d D U . . .
H23 H 0.562109 0.207115 0.687922 0.090 Uiso 0.791(11) 1 calc R U P C 1
H23A H 0.570452 0.183343 0.660946 0.090 Uiso 0.209(11) 1 calc R U P C 2
C24 C 0.6836(7) 0.1109(6) 0.6067(3) 0.097(2) Uani 0.791(11) 1 d D U P C 1
H24A H 0.746778 0.044938 0.603511 0.145 Uiso 0.791(11) 1 calc R U P C 1
H24B H 0.708991 0.167034 0.580433 0.145 Uiso 0.791(11) 1 calc R U P C 1
H24C H 0.630303 0.101847 0.585868 0.145 Uiso 0.791(11) 1 calc R U P C 1
C25 C 0.7073(8) 0.1636(8) 0.7203(4) 0.119(3) Uani 0.791(11) 1 d D U P C 1
H25A H 0.670371 0.180843 0.770621 0.178 Uiso 0.791(11) 1 calc R U P C 1
H25B H 0.727166 0.223107 0.694889 0.178 Uiso 0.791(11) 1 calc R U P C 1
H25C H 0.774230 0.101115 0.716833 0.178 Uiso 0.791(11) 1 calc R U P C 1
C26 C 0.3196(3) -0.0201(3) 0.7789(2) 0.0651(9) Uani 1 1 d . . . . .
H26 H 0.272737 0.054996 0.772725 0.078 Uiso 1 1 calc R U . . .
C27 C 0.2642(4) -0.0610(3) 0.8529(2) 0.0894(13) Uani 1 1 d . . . . .
H27A H 0.307396 -0.135154 0.859952 0.134 Uiso 1 1 calc R U . . .
H27B H 0.189071 -0.054240 0.854468 0.134 Uiso 1 1 calc R U . . .
H27C H 0.261532 -0.019286 0.890778 0.134 Uiso 1 1 calc R U . . .
C28 C 0.3211(4) -0.0836(4) 0.7180(3) 0.0978(15) Uani 1 1 d . . . . .
H28A H 0.332678 -0.044260 0.672698 0.147 Uiso 1 1 calc R U . . .
H28B H 0.250395 -0.094289 0.728705 0.147 Uiso 1 1 calc R U . . .
H28C H 0.381034 -0.152043 0.714481 0.147 Uiso 1 1 calc R U . . .
C29 C 0.2558(2) 0.2251(2) 0.87564(15) 0.0426(6) Uani 1 1 d . . . . .
C30 C 0.1451(2) 0.2260(2) 0.90360(15) 0.0415(6) Uani 1 1 d . . . . .
C31 C 0.1336(3) 0.1697(2) 0.97326(16) 0.0475(7) Uani 1 1 d . . . . .
C32 C 0.0476(3) 0.1426(3) 1.0239(2) 0.0721(11) Uani 1 1 d . . . . .
H32 H -0.023101 0.162888 1.015921 0.087 Uiso 1 1 calc R U . . .
C33 C 0.0689(4) 0.0854(4) 1.0860(2) 0.0922(15) Uani 1 1 d . . . . .
H33 H 0.012062 0.066386 1.119863 0.111 Uiso 1 1 calc R U . . .
C34 C 0.1732(4) 0.0556(4) 1.0989(2) 0.0877(14) Uani 1 1 d . . . . .
H34 H 0.184853 0.018074 1.141760 0.105 Uiso 1 1 calc R U . . .
C35 C 0.2604(3) 0.0806(3) 1.0496(2) 0.0679(10) Uani 1 1 d . . . . .
H35 H 0.330747 0.060118 1.058214 0.081 Uiso 1 1 calc R U . . .
C36 C 0.2394(3) 0.1373(2) 0.98665(16) 0.0464(7) Uani 1 1 d . . . . .
C37 C 0.4256(3) 0.1588(3) 0.9212(2) 0.0646(9) Uani 1 1 d D U . . .
H37A H 0.471023 0.146604 0.871089 0.078 Uiso 0.882(4) 1 calc R U P D 1
H37B H 0.457877 0.097869 0.950926 0.078 Uiso 0.882(4) 1 calc R U P D 1
H37C H 0.446774 0.202802 0.879231 0.078 Uiso 0.118(4) 1 calc R U P D 2
H37D H 0.469948 0.084882 0.907405 0.078 Uiso 0.118(4) 1 calc R U P D 2
N5 N 0.5347(4) 0.2727(5) 0.9249(3) 0.0923(13) Uani 0.882(4) 1 d D U P D 1
C38 C 0.4238(4) 0.2635(5) 0.9482(4) 0.1080(17) Uani 0.882(4) 1 d D U P D 1
H38A H 0.371268 0.324968 0.929305 0.130 Uiso 0.882(4) 1 calc R U P D 1
H38B H 0.397597 0.264390 1.000919 0.130 Uiso 0.882(4) 1 calc R U P D 1
C39 C 0.5225(6) 0.3849(6) 0.9088(4) 0.137(2) Uani 0.882(4) 1 d D U P D 1
H39A H 0.475364 0.426539 0.951878 0.164 Uiso 0.882(4) 1 calc R U P D 1
H39B H 0.484651 0.411220 0.870534 0.164 Uiso 0.882(4) 1 calc R U P D 1
C40 C 0.6308(7) 0.4016(7) 0.8859(5) 0.156(3) Uani 0.882(4) 1 d D U P D 1
H40A H 0.669273 0.376072 0.836689 0.188 Uiso 0.882(4) 1 calc R U P D 1
H40B H 0.616468 0.478129 0.884750 0.188 Uiso 0.882(4) 1 calc R U P D 1
C41 C 0.7006(7) 0.3513(7) 0.9294(5) 0.139(2) Uani 0.882(4) 1 d D U P D 1
H41A H 0.672670 0.391374 0.973867 0.167 Uiso 0.882(4) 1 calc R U P D 1
H41B H 0.774638 0.354444 0.904786 0.167 Uiso 0.882(4) 1 calc R U P D 1
C42 C 0.7129(5) 0.2382(6) 0.9492(4) 0.1278(19) Uani 0.882(4) 1 d D U P D 1
H42A H 0.753836 0.212769 0.986018 0.153 Uiso 0.882(4) 1 calc R U P D 1
H42B H 0.755079 0.193841 0.906793 0.153 Uiso 0.882(4) 1 calc R U P D 1
C43 C 0.5992(5) 0.2298(5) 0.9779(3) 0.1057(16) Uani 0.882(4) 1 d D U P D 1
H43A H 0.606773 0.155014 0.988840 0.127 Uiso 0.882(4) 1 calc R U P D 1
H43B H 0.559741 0.269282 1.022627 0.127 Uiso 0.882(4) 1 calc R U P D 1
C44 C 0.0603(2) 0.2793(2) 0.86679(16) 0.0444(7) Uani 1 1 d . . . . .
H44 H -0.011594 0.277104 0.887934 0.053 Uiso 1 1 calc R U . . .
C45 C -0.0144(2) 0.3786(2) 0.77247(16) 0.0461(7) Uani 1 1 d . . . . .
C46 C -0.0322(3) 0.3162(3) 0.72752(17) 0.0519(8) Uani 1 1 d . . . . .
C47 C -0.1216(3) 0.3653(3) 0.6966(2) 0.0690(10) Uani 1 1 d . . . . .
H47 H -0.134962 0.325993 0.666192 0.083 Uiso 1 1 calc R U . . .
C48 C -0.1904(3) 0.4704(4) 0.7098(2) 0.0764(12) Uani 1 1 d . . . . .
H48 H -0.250280 0.500968 0.689047 0.092 Uiso 1 1 calc R U . . .
C49 C -0.1716(3) 0.5301(3) 0.7531(2) 0.0718(11) Uani 1 1 d . . . . .
H49 H -0.219045 0.601240 0.761522 0.086 Uiso 1 1 calc R U . . .
C50 C -0.0826(3) 0.4869(3) 0.78531(18) 0.0566(8) Uani 1 1 d . . . . .
C51 C 0.0414(3) 0.1992(3) 0.71367(18) 0.0574(8) Uani 1 1 d . . . . .
H51 H 0.114442 0.189441 0.720995 0.069 Uiso 1 1 calc R U . . .
C52 C 0.0637(4) 0.1655(3) 0.6363(2) 0.0770(11) Uani 1 1 d . . . . .
H52A H -0.004367 0.163607 0.629578 0.115 Uiso 1 1 calc R U . . .
H52B H 0.120994 0.095374 0.628300 0.115 Uiso 1 1 calc R U . . .
H52C H 0.088471 0.216227 0.602173 0.115 Uiso 1 1 calc R U . . .
C53 C -0.0082(4) 0.1255(3) 0.7688(2) 0.0798(12) Uani 1 1 d . . . . .
H53A H -0.014019 0.142458 0.817095 0.120 Uiso 1 1 calc R U . . .
H53B H 0.039817 0.052010 0.759180 0.120 Uiso 1 1 calc R U . . .
H53C H -0.081766 0.135701 0.764763 0.120 Uiso 1 1 calc R U . . .
C54 C -0.0623(4) 0.5559(3) 0.8322(2) 0.0730(10) Uani 1 1 d D U . . .
H54 H 0.017536 0.522302 0.831088 0.088 Uiso 0.26(2) 1 calc R U P E 1
H54A H -0.000912 0.509636 0.852965 0.088 Uiso 0.74(2) 1 calc R U P E 2
C55 C -0.125(3) 0.561(3) 0.9099(8) 0.095(6) Uani 0.26(2) 1 d D U P E 1
H55A H -0.203942 0.595378 0.914711 0.143 Uiso 0.26(2) 1 calc R U P E 1
H55B H -0.100537 0.601092 0.935200 0.143 Uiso 0.26(2) 1 calc R U P E 1
H55C H -0.110250 0.489285 0.930491 0.143 Uiso 0.26(2) 1 calc R U P E 1
C56 C -0.075(3) 0.6659(19) 0.796(2) 0.092(7) Uani 0.26(2) 1 d D U P E 1
H56A H -0.053693 0.659735 0.744467 0.138 Uiso 0.26(2) 1 calc R U P E 1
H56B H -0.027405 0.694932 0.809652 0.138 Uiso 0.26(2) 1 calc R U P E 1
H56C H -0.152085 0.712852 0.812444 0.138 Uiso 0.26(2) 1 calc R U P E 1
N7A N 0.3985(13) 0.4154(15) 0.6855(11) 0.047(2) Uani 0.487(12) 1 d D U P A 2
N8A N 0.2576(18) 0.4759(8) 0.8148(10) 0.052(2) Uani 0.487(12) 1 d D U P A 2
C57A C 0.4660(13) 0.4010(11) 0.6259(9) 0.053(2) Uani 0.487(12) 1 d D U P A 2
H57A H 0.474087 0.340900 0.602529 0.064 Uiso 0.487(12) 1 calc R U P A 2
C58A C 0.5336(13) 0.4589(10) 0.5865(7) 0.063(3) Uani 0.487(12) 1 d D U P A 2
H58A H 0.582244 0.438942 0.540479 0.075 Uiso 0.487(12) 1 calc R U P A 2
C59A C 0.5232(11) 0.5479(10) 0.6205(7) 0.071(2) Uani 0.487(12) 1 d D U P A 2
H59A H 0.566820 0.589454 0.597388 0.086 Uiso 0.487(12) 1 calc R U P A 2
C60A C 0.4502(10) 0.5758(10) 0.6871(7) 0.067(2) Uani 0.487(12) 1 d D U P A 2
H60A H 0.443406 0.637431 0.708153 0.080 Uiso 0.487(12) 1 calc R U P A 2
C61A C 0.3855(9) 0.5151(10) 0.7248(7) 0.049(2) Uani 0.487(12) 1 d D U P A 2
C62A C 0.3053(8) 0.5407(11) 0.7925(7) 0.051(2) Uani 0.487(12) 1 d D U P A 2
C63A C 0.2825(10) 0.6381(10) 0.8288(7) 0.069(2) Uani 0.487(12) 1 d D U P A 2
H63A H 0.320075 0.685376 0.807295 0.082 Uiso 0.487(12) 1 calc R U P A 2
C64A C 0.2049(10) 0.6590(12) 0.8950(7) 0.078(2) Uani 0.487(12) 1 d D U P A 2
H64A H 0.187296 0.721709 0.918908 0.093 Uiso 0.487(12) 1 calc R U P A 2
C65A C 0.1510(11) 0.5827(13) 0.9271(9) 0.072(3) Uani 0.487(12) 1 d D U P A 2
H65A H 0.098940 0.594857 0.972671 0.086 Uiso 0.487(12) 1 calc R U P A 2
C66A C 0.1757(13) 0.4940(16) 0.8912(10) 0.060(3) Uani 0.487(12) 1 d D U P A 2
H66A H 0.143145 0.443005 0.912803 0.072 Uiso 0.487(12) 1 calc R U P A 2
N2A N 0.1054(14) 0.6727(9) 0.6001(10) 0.057(2) Uani 0.534(16) 1 d D U P B 2
C10A C 0.1796(11) 0.5629(9) 0.5861(7) 0.055(2) Uani 0.534(16) 1 d D U P B 2
H10C H 0.224747 0.540403 0.620615 0.066 Uiso 0.534(16) 1 calc R U P B 2
H10D H 0.230640 0.559793 0.537696 0.066 Uiso 0.534(16) 1 calc R U P B 2
C11A C 0.0412(11) 0.7268(11) 0.5496(8) 0.069(2) Uani 0.534(16) 1 d D U P B 2
H11C H -0.000274 0.684014 0.543178 0.083 Uiso 0.534(16) 1 calc R U P B 2
H11D H 0.091801 0.734293 0.502690 0.083 Uiso 0.534(16) 1 calc R U P B 2
C12A C -0.0416(11) 0.8381(11) 0.5764(8) 0.084(3) Uani 0.534(16) 1 d D U P B 2
H12C H -0.079738 0.874841 0.539478 0.100 Uiso 0.534(16) 1 calc R U P B 2
H12D H -0.098097 0.830066 0.620068 0.100 Uiso 0.534(16) 1 calc R U P B 2
C13A C 0.0170(12) 0.9045(11) 0.5926(8) 0.085(3) Uani 0.534(16) 1 d D U P B 2
H13C H 0.072675 0.914732 0.549163 0.102 Uiso 0.534(16) 1 calc R U P B 2
H13D H -0.036810 0.974507 0.609721 0.102 Uiso 0.534(16) 1 calc R U P B 2
C14A C 0.0714(11) 0.8463(8) 0.6489(7) 0.081(2) Uani 0.534(16) 1 d D U P B 2
H14C H 0.014033 0.839797 0.692555 0.097 Uiso 0.534(16) 1 calc R U P B 2
H14D H 0.110292 0.887513 0.660828 0.097 Uiso 0.534(16) 1 calc R U P B 2
C15A C 0.1549(10) 0.7351(7) 0.6261(8) 0.072(2) Uani 0.534(16) 1 d D U P B 2
H15C H 0.219053 0.741757 0.587865 0.086 Uiso 0.534(16) 1 calc R U P B 2
H15D H 0.181866 0.697458 0.667280 0.086 Uiso 0.534(16) 1 calc R U P B 2
N5A N 0.535(3) 0.249(3) 0.9421(18) 0.106(3) Uani 0.118(4) 1 d D U P D 2
C38A C 0.471(3) 0.180(3) 0.9773(13) 0.077(3) Uani 0.118(4) 1 d D U P D 2
H38C H 0.410061 0.214927 1.018609 0.092 Uiso 0.118(4) 1 calc R U P D 2
H38D H 0.519239 0.112697 0.994231 0.092 Uiso 0.118(4) 1 calc R U P D 2
C39A C 0.527(3) 0.313(3) 1.001(2) 0.117(4) Uani 0.118(4) 1 d D U P D 2
H39C H 0.488327 0.387877 0.990503 0.140 Uiso 0.118(4) 1 calc R U P D 2
H39D H 0.480761 0.292390 1.045683 0.140 Uiso 0.118(4) 1 calc R U P D 2
C40A C 0.634(3) 0.301(4) 1.012(2) 0.129(4) Uani 0.118(4) 1 d D U P D 2
H40C H 0.620283 0.352728 1.047772 0.155 Uiso 0.118(4) 1 calc R U P D 2
H40D H 0.664686 0.229862 1.032678 0.155 Uiso 0.118(4) 1 calc R U P D 2
C41A C 0.713(4) 0.315(5) 0.952(3) 0.136(4) Uani 0.118(4) 1 d D U P D 2
H41C H 0.787103 0.274254 0.958951 0.163 Uiso 0.118(4) 1 calc R U P D 2
H41D H 0.704879 0.390079 0.946909 0.163 Uiso 0.118(4) 1 calc R U P D 2
C42A C 0.707(4) 0.280(4) 0.883(2) 0.137(4) Uani 0.118(4) 1 d D U P D 2
H42C H 0.782634 0.249793 0.851113 0.164 Uiso 0.118(4) 1 calc R U P D 2
H42D H 0.664546 0.341784 0.858192 0.164 Uiso 0.118(4) 1 calc R U P D 2
C43A C 0.650(3) 0.197(3) 0.902(2) 0.120(4) Uani 0.118(4) 1 d D U P D 2
H43C H 0.653687 0.166503 0.858410 0.144 Uiso 0.118(4) 1 calc R U P D 2
H43D H 0.688432 0.139269 0.931940 0.144 Uiso 0.118(4) 1 calc R U P D 2
C24A C 0.743(2) 0.112(3) 0.6250(16) 0.124(7) Uani 0.209(11) 1 d D U P C 2
H24D H 0.804178 0.081099 0.647023 0.186 Uiso 0.209(11) 1 calc R U P C 2
H24E H 0.748686 0.175784 0.597726 0.186 Uiso 0.209(11) 1 calc R U P C 2
H24F H 0.746288 0.060891 0.592882 0.186 Uiso 0.209(11) 1 calc R U P C 2
C25A C 0.636(3) 0.224(2) 0.7320(14) 0.103(7) Uani 0.209(11) 1 d D U P C 2
H25D H 0.564073 0.258561 0.764979 0.154 Uiso 0.209(11) 1 calc R U P C 2
H25E H 0.660120 0.277145 0.699919 0.154 Uiso 0.209(11) 1 calc R U P C 2
H25F H 0.690279 0.187499 0.759174 0.154 Uiso 0.209(11) 1 calc R U P C 2
C55A C -0.1688(9) 0.6032(10) 0.8968(5) 0.102(3) Uani 0.74(2) 1 d D U P E 2
H55D H -0.230049 0.649821 0.878013 0.154 Uiso 0.74(2) 1 calc R U P E 2
H55E H -0.152518 0.643230 0.927227 0.154 Uiso 0.74(2) 1 calc R U P E 2
H55F H -0.189284 0.545577 0.924954 0.154 Uiso 0.74(2) 1 calc R U P E 2
C56A C -0.0287(14) 0.6470(9) 0.7915(7) 0.107(4) Uani 0.74(2) 1 d D U P E 2
H56D H 0.046513 0.619061 0.760230 0.160 Uiso 0.74(2) 1 calc R U P E 2
H56E H -0.031369 0.694894 0.825485 0.160 Uiso 0.74(2) 1 calc R U P E 2
H56F H -0.079696 0.685309 0.762621 0.160 Uiso 0.74(2) 1 calc R U P E 2

loop_
_atom_site_aniso_label
_atom_site_aniso_U_11
_atom_site_aniso_U_22
_atom_site_aniso_U_33
_atom_site_aniso_U_23
_atom_site_aniso_U_13
_atom_site_aniso_U_12
Dy1 0.03877(8) 0.03263(7) 0.03509(7) -0.00143(5) -0.00755(5) -0.01355(5)
N7 0.060(3) 0.042(3) 0.041(4) 0.001(3) -0.016(3) -0.022(3)
N8 0.051(3) 0.045(3) 0.052(4) 0.002(3) -0.012(3) -0.023(3)
C57 0.069(4) 0.053(3) 0.056(4) -0.004(3) -0.007(4) -0.030(3)
C58 0.083(5) 0.070(3) 0.063(4) -0.024(3) 0.007(4) -0.036(4)
C59 0.091(5) 0.067(4) 0.082(5) -0.030(4) 0.022(5) -0.042(4)
C60 0.085(5) 0.062(4) 0.078(5) -0.023(3) 0.014(4) -0.035(4)
C61 0.060(3) 0.043(3) 0.057(4) -0.004(3) -0.007(3) -0.029(3)
C62 0.054(3) 0.045(3) 0.049(4) -0.004(3) -0.005(3) -0.022(3)
C63 0.063(4) 0.054(4) 0.065(5) -0.017(4) 0.014(4) -0.033(3)
C64 0.071(4) 0.059(4) 0.066(5) -0.018(4) 0.023(4) -0.034(4)
C65 0.068(3) 0.053(4) 0.060(4) -0.015(3) 0.007(3) -0.032(4)
C66 0.057(3) 0.057(4) 0.047(4) -0.012(3) -0.002(3) -0.029(3)
N1 0.0402(13) 0.0322(12) 0.0409(12) 0.0020(9) -0.0103(10) -0.0098(10)
N3 0.0412(13) 0.0378(12) 0.0408(13) -0.0028(10) -0.0168(10) -0.0081(10)
N4 0.0418(13) 0.0468(14) 0.0461(14) 0.0006(11) -0.0152(11) -0.0143(11)
N6 0.0390(13) 0.0406(13) 0.0419(13) 0.0066(10) -0.0110(10) -0.0097(10)
C1 0.0392(15) 0.0334(14) 0.0401(14) 0.0003(11) -0.0086(12) -0.0131(12)
C2 0.0457(16) 0.0354(14) 0.0386(14) -0.0015(11) -0.0149(12) -0.0119(12)
C3 0.0525(17) 0.0393(15) 0.0430(16) -0.0015(12) -0.0202(13) -0.0087(13)
C4 0.092(3) 0.0489(19) 0.051(2) -0.0135(15) -0.0297(19) 0.0074(19)
C5 0.116(3) 0.060(2) 0.052(2) -0.0147(17) -0.038(2) -0.002(2)
C6 0.107(3) 0.068(2) 0.048(2) 0.0023(17) -0.041(2) -0.021(2)
C7 0.068(2) 0.0456(18) 0.0547(19) 0.0094(15) -0.0266(17) -0.0141(16)
C8 0.0490(17) 0.0377(15) 0.0436(15) 0.0032(12) -0.0157(13) -0.0170(13)
C9 0.0437(16) 0.0345(14) 0.0527(17) 0.0022(12) -0.0130(13) -0.0070(12)
N2 0.061(4) 0.037(3) 0.075(4) 0.003(3) -0.023(3) -0.016(3)
C10 0.049(4) 0.038(3) 0.072(5) 0.005(3) -0.013(4) -0.012(3)
C11 0.082(5) 0.044(3) 0.077(5) -0.001(4) -0.022(4) -0.009(4)
C12 0.084(5) 0.049(3) 0.087(6) 0.000(4) -0.027(4) -0.008(4)
C13 0.086(5) 0.045(3) 0.103(6) -0.004(4) -0.016(4) -0.015(4)
C14 0.088(5) 0.056(3) 0.106(6) -0.019(4) -0.023(4) -0.023(4)
C15 0.074(5) 0.053(3) 0.095(5) -0.008(4) -0.027(4) -0.016(3)
C16 0.0437(16) 0.0366(15) 0.0431(16) -0.0068(12) -0.0146(13) -0.0057(12)
C17 0.0464(16) 0.0397(15) 0.0403(15) -0.0098(12) -0.0190(13) -0.0004(13)
C18 0.0486(18) 0.061(2) 0.0522(19) -0.0157(16) -0.0194(15) -0.0026(16)
C19 0.058(2) 0.090(3) 0.080(3) -0.021(2) -0.041(2) 0.009(2)
C20 0.094(3) 0.070(3) 0.076(3) -0.001(2) -0.050(3) 0.016(2)
C21 0.097(3) 0.053(2) 0.069(2) 0.0073(18) -0.039(2) -0.002(2)
C22 0.070(2) 0.0374(16) 0.0521(18) -0.0014(14) -0.0261(16) -0.0048(15)
C23 0.049(2) 0.087(3) 0.088(3) -0.016(2) -0.0150(19) -0.0207(19)
C24 0.073(4) 0.117(5) 0.085(4) 0.007(4) -0.005(3) -0.033(4)
C25 0.087(5) 0.157(7) 0.140(6) -0.025(5) -0.031(5) -0.066(5)
C26 0.075(2) 0.0435(18) 0.080(3) 0.0071(17) -0.027(2) -0.0231(17)
C27 0.107(3) 0.067(3) 0.094(3) 0.004(2) -0.013(3) -0.043(3)
C28 0.128(4) 0.090(3) 0.103(3) 0.008(3) -0.052(3) -0.056(3)
C29 0.0424(16) 0.0399(15) 0.0449(16) -0.0022(12) -0.0146(13) -0.0114(12)
C30 0.0430(16) 0.0406(15) 0.0396(15) 0.0028(12) -0.0104(12) -0.0151(13)
C31 0.0506(18) 0.0445(16) 0.0454(16) 0.0075(13) -0.0141(14) -0.0165(14)
C32 0.059(2) 0.087(3) 0.069(2) 0.032(2) -0.0188(18) -0.035(2)
C33 0.091(3) 0.118(4) 0.072(3) 0.051(3) -0.025(2) -0.058(3)
C34 0.103(3) 0.101(3) 0.064(2) 0.044(2) -0.035(2) -0.047(3)
C35 0.073(2) 0.072(2) 0.062(2) 0.0132(18) -0.0330(19) -0.022(2)
C36 0.0517(18) 0.0446(16) 0.0438(16) 0.0042(13) -0.0184(14) -0.0154(14)
C37 0.0467(18) 0.084(2) 0.069(2) -0.0011(18) -0.0219(16) -0.0242(17)
N5 0.070(2) 0.129(3) 0.103(3) -0.031(2) -0.019(2) -0.058(2)
C38 0.072(3) 0.130(4) 0.138(4) -0.044(3) -0.025(3) -0.042(3)
C39 0.107(4) 0.148(4) 0.152(4) 0.019(4) -0.046(3) -0.040(4)
C40 0.128(4) 0.142(5) 0.172(5) 0.028(4) 0.000(4) -0.060(4)
C41 0.100(4) 0.142(5) 0.186(5) -0.021(4) -0.015(4) -0.067(4)
C42 0.089(3) 0.149(4) 0.163(4) -0.022(4) -0.046(3) -0.047(3)
C43 0.080(3) 0.122(4) 0.118(4) -0.004(3) -0.028(3) -0.037(3)
C44 0.0367(15) 0.0468(17) 0.0458(16) 0.0043(13) -0.0085(12) -0.0142(13)
C45 0.0387(15) 0.0515(17) 0.0436(16) 0.0148(13) -0.0113(13) -0.0160(13)
C46 0.0496(18) 0.0586(19) 0.0516(18) 0.0172(15) -0.0192(15) -0.0254(15)
C47 0.065(2) 0.083(3) 0.070(2) 0.021(2) -0.0349(19) -0.033(2)
C48 0.056(2) 0.091(3) 0.076(3) 0.030(2) -0.034(2) -0.016(2)
C49 0.057(2) 0.066(2) 0.073(3) 0.018(2) -0.0221(19) -0.0029(18)
C50 0.0472(18) 0.059(2) 0.0514(18) 0.0108(15) -0.0123(15) -0.0096(15)
C51 0.062(2) 0.062(2) 0.061(2) 0.0088(16) -0.0254(17) -0.0338(17)
C52 0.094(3) 0.077(3) 0.078(3) 0.003(2) -0.026(2) -0.049(2)
C53 0.096(3) 0.070(3) 0.082(3) 0.022(2) -0.031(2) -0.041(2)
C54 0.082(3) 0.054(2) 0.071(2) -0.0025(18) -0.024(2) -0.0069(19)
C55 0.127(13) 0.088(12) 0.059(9) 0.001(8) -0.029(9) -0.022(10)
C56 0.093(14) 0.077(10) 0.097(11) -0.004(9) -0.006(11) -0.035(9)
N7A 0.048(3) 0.045(3) 0.049(4) -0.003(3) -0.008(3) -0.021(3)
N8A 0.061(3) 0.048(3) 0.044(4) -0.003(3) -0.011(3) -0.019(3)
C57A 0.059(3) 0.051(4) 0.055(4) -0.010(4) -0.005(3) -0.030(3)
C58A 0.065(3) 0.059(5) 0.059(4) -0.011(4) 0.008(3) -0.033(4)
C59A 0.071(4) 0.062(4) 0.073(5) -0.015(4) 0.015(4) -0.036(4)
C60A 0.067(4) 0.056(4) 0.070(5) -0.014(4) 0.011(4) -0.032(3)
C61A 0.053(3) 0.040(3) 0.058(4) -0.006(3) -0.011(3) -0.025(3)
C62A 0.057(4) 0.046(3) 0.054(4) -0.012(3) -0.007(3) -0.026(3)
C63A 0.072(5) 0.054(4) 0.074(5) -0.034(3) 0.015(4) -0.033(4)
C64A 0.081(5) 0.066(4) 0.079(5) -0.041(3) 0.016(4) -0.035(4)
C65A 0.077(5) 0.072(4) 0.065(4) -0.028(3) 0.001(4) -0.032(4)
C66A 0.068(4) 0.057(4) 0.050(4) -0.014(3) -0.004(4) -0.021(4)
N2A 0.061(3) 0.034(3) 0.074(4) 0.002(3) -0.022(3) -0.014(3)
C10A 0.048(3) 0.040(3) 0.073(5) 0.000(3) -0.014(4) -0.012(3)
C11A 0.070(5) 0.049(3) 0.083(5) -0.008(4) -0.028(4) -0.007(3)
C12A 0.080(5) 0.047(3) 0.105(6) -0.004(4) -0.019(4) -0.005(4)
C13A 0.085(5) 0.045(3) 0.111(6) -0.005(4) -0.017(4) -0.015(4)
C14A 0.088(5) 0.055(3) 0.100(5) -0.019(4) -0.018(4) -0.024(4)
C15A 0.069(4) 0.054(3) 0.095(5) -0.008(4) -0.031(4) -0.017(3)
N5A 0.078(4) 0.132(5) 0.122(5) -0.017(4) -0.031(4) -0.045(4)
C38A 0.057(5) 0.110(5) 0.095(5) -0.025(5) -0.033(5) -0.048(5)
C39A 0.088(5) 0.137(5) 0.131(5) -0.008(5) -0.029(5) -0.045(5)
C40A 0.093(5) 0.142(5) 0.155(6) -0.010(5) -0.026(5) -0.048(5)
C41A 0.101(5) 0.142(6) 0.168(6) -0.005(5) -0.023(5) -0.056(5)
C42A 0.101(5) 0.144(6) 0.166(6) -0.008(5) -0.022(5) -0.056(5)
C43A 0.089(5) 0.139(5) 0.138(5) -0.016(5) -0.029(5) -0.045(5)
C24A 0.091(10) 0.139(11) 0.114(11) -0.011(10) -0.004(10) -0.024(11)
C25A 0.084(12) 0.112(12) 0.115(12) 0.004(11) -0.018(11) -0.047(10)
C55A 0.125(7) 0.093(6) 0.061(4) 0.000(4) -0.014(4) -0.016(5)
C56A 0.131(10) 0.105(6) 0.096(6) -0.004(5) -0.011(7) -0.070(6)

loop_
_atom_type_symbol
_atom_type_description
_atom_type_scat_dispersion_real
_atom_type_scat_dispersion_imag
_atom_type_scat_source
C C 0.0033 0.0016 'International Tables Vol C Tables 4.2.6.8 and 6.1.1.4'
H H 0.0000 0.0000 'International Tables Vol C Tables 4.2.6.8 and 6.1.1.4'
Dy Dy -0.1892 4.4098 'International Tables Vol C Tables 4.2.6.8 and 6.1.1.4'
N N 0.0061 0.0033 'International Tables Vol C Tables 4.2.6.8 and 6.1.1.4'

loop_
_geom_angle_atom_site_label_1
_geom_angle_atom_site_label_2
_geom_angle_atom_site_label_3
_geom_angle
_geom_angle_site_symmetry_1
_geom_angle_site_symmetry_3
_geom_angle_publ_flag
N7 Dy1 N8 66.7(3) . . ?
N7 Dy1 N3 144.6(4) . . ?
N7 Dy1 N6 96.6(5) . . ?
N7 Dy1 C1 132.5(3) . . ?
N7 Dy1 C29 84.6(4) . . ?
N8 Dy1 N3 96.4(5) . . ?
N8 Dy1 N6 144.7(4) . . ?
N8 Dy1 C1 83.9(5) . . ?
N8 Dy1 C29 133.1(4) . . ?
N3 Dy1 C1 71.56(8) . . ?
N3 Dy1 C29 86.05(8) . . ?
N6 Dy1 N3 112.42(8) . . ?
N6 Dy1 C1 86.21(8) . . ?
N6 Dy1 C29 71.29(8) . . ?
C1 Dy1 C29 139.39(9) . . ?
N7A Dy1 N3 93.4(6) . . ?
N7A Dy1 N6 146.0(4) . . ?
N7A Dy1 C1 81.2(5) . . ?
N7A Dy1 C29 134.9(4) . . ?
N8A Dy1 N3 146.0(4) . . ?
N8A Dy1 N6 97.6(6) . . ?
N8A Dy1 C1 128.1(3) . . ?
N8A Dy1 C29 89.1(5) . . ?
N8A Dy1 N7A 67.0(3) . . ?
C57 N7 Dy1 129.4(16) . . ?
C57 N7 C61 116.8(12) . . ?
C61 N7 Dy1 113.5(12) . . ?
C62 N8 Dy1 128.4(16) . . ?
C62 N8 C66 116.5(12) . . ?
C66 N8 Dy1 115.0(12) . . ?
N7 C57 H57 115.7 . . ?
N7 C57 C58 128.5(15) . . ?
C58 C57 H57 115.7 . . ?
C57 C58 H58 122.5 . . ?
C59 C58 C57 115.0(10) . . ?
C59 C58 H58 122.5 . . ?
C58 C59 H59 118.5 . . ?
C60 C59 C58 122.9(11) . . ?
C60 C59 H59 118.5 . . ?
C59 C60 H60 119.7 . . ?
C59 C60 C61 120.6(11) . . ?
C61 C60 H60 119.7 . . ?
C60 C61 N7 116.1(10) . . ?
C60 C61 C62 125.6(13) . . ?
C62 C61 N7 118.2(14) . . ?
N8 C62 C61 112.9(16) . . ?
N8 C62 C63 125.1(13) . . ?
C61 C62 C63 121.9(13) . . ?
C62 C63 H63 120.6 . . ?
C64 C63 C62 118.9(9) . . ?
C64 C63 H63 120.6 . . ?
C63 C64 H64 120.6 . . ?
C63 C64 C65 118.8(10) . . ?
C65 C64 H64 120.6 . . ?
C64 C65 H65 120.0 . . ?
C66 C65 C64 120.0(9) . . ?
C66 C65 H65 120.0 . . ?
N8 C66 H66 119.7 . . ?
C65 C66 N8 120.7(12) . . ?
C65 C66 H66 119.7 . . ?
C1 N1 C8 111.8(2) . . ?
C1 N1 C9 123.4(2) . . ?
C8 N1 C9 124.4(2) . . ?
C16 N3 Dy1 113.10(17) . . ?
C16 N3 C17 117.5(2) . . ?
C17 N3 Dy1 129.36(17) . . ?
C29 N4 C36 112.4(2) . . ?
C29 N4 C37 123.0(3) . . ?
C36 N4 C37 124.4(2) . . ?
C44 N6 Dy1 113.65(18) . . ?
C44 N6 C45 116.9(2) . . ?
C45 N6 Dy1 129.33(17) . . ?
N1 C1 Dy1 144.53(19) . . ?
N1 C1 C2 105.6(2) . . ?
C2 C1 Dy1 109.45(18) . . ?
C1 C2 C3 109.8(2) . . ?
C1 C2 C16 122.5(2) . . ?
C16 C2 C3 127.7(2) . . ?
C4 C3 C2 136.1(3) . . ?
C4 C3 C8 118.4(3) . . ?
C8 C3 C2 105.5(2) . . ?
C3 C4 H4 120.2 . . ?
C5 C4 C3 119.5(3) . . ?
C5 C4 H4 120.2 . . ?
C4 C5 H5 119.4 . . ?
C4 C5 C6 121.1(3) . . ?
C6 C5 H5 119.4 . . ?
C5 C6 H6 119.3 . . ?
C5 C6 C7 121.3(3) . . ?
C7 C6 H6 119.3 . . ?
C6 C7 H7 121.3 . . ?
C8 C7 C6 117.3(3) . . ?
C8 C7 H7 121.3 . . ?
N1 C8 C3 107.3(2) . . ?
C7 C8 N1 130.3(3) . . ?
C7 C8 C3 122.4(3) . . ?
N1 C9 H9AA 109.9 . . ?
N1 C9 H9AB 109.9 . . ?
N1 C9 H9BC 109.2 . . ?
N1 C9 H9BD 109.2 . . ?
N1 C9 C10 108.9(6) . . ?
N1 C9 C10A 112.0(6) . . ?
H9AA C9 H9AB 108.3 . . ?
H9BC C9 H9BD 107.9 . . ?
C10 C9 H9AA 109.9 . . ?
C10 C9 H9AB 109.9 . . ?
C10A C9 H9BC 109.2 . . ?
C10A C9 H9BD 109.2 . . ?
C11 N2 C10 104.7(12) . . ?
C11 N2 C15 102.2(13) . . ?
C15 N2 C10 109.3(11) . . ?
C9 C10 H10A 109.5 . . ?
C9 C10 H10B 109.5 . . ?
N2 C10 C9 110.9(10) . . ?
N2 C10 H10A 109.5 . . ?
N2 C10 H10B 109.5 . . ?
H10A C10 H10B 108.0 . . ?
N2 C11 H11A 109.3 . . ?
N2 C11 H11B 109.3 . . ?
N2 C11 C12 111.5(9) . . ?
H11A C11 H11B 108.0 . . ?
C12 C11 H11A 109.3 . . ?
C12 C11 H11B 109.3 . . ?
C11 C12 H12A 109.5 . . ?
C11 C12 H12B 109.5 . . ?
H12A C12 H12B 108.1 . . ?
C13 C12 C11 110.5(9) . . ?
C13 C12 H12A 109.5 . . ?
C13 C12 H12B 109.5 . . ?
C12 C13 H13A 108.9 . . ?
C12 C13 H13B 108.9 . . ?
H13A C13 H13B 107.7 . . ?
C14 C13 C12 113.5(10) . . ?
C14 C13 H13A 108.9 . . ?
C14 C13 H13B 108.9 . . ?
C13 C14 H14A 109.5 . . ?
C13 C14 H14B 109.5 . . ?
C13 C14 C15 110.7(9) . . ?
H14A C14 H14B 108.1 . . ?
C15 C14 H14A 109.5 . . ?
C15 C14 H14B 109.5 . . ?
N2 C15 C14 109.2(9) . . ?
N2 C15 H15A 109.8 . . ?
N2 C15 H15B 109.8 . . ?
C14 C15 H15A 109.8 . . ?
C14 C15 H15B 109.8 . . ?
H15A C15 H15B 108.3 . . ?
N3 C16 C2 123.3(3) . . ?
N3 C16 H16 118.4 . . ?
C2 C16 H16 118.4 . . ?
C18 C17 N3 118.7(3) . . ?
C18 C17 C22 122.0(3) . . ?
C22 C17 N3 119.3(3) . . ?
C17 C18 C19 116.8(4) . . ?
C17 C18 C23 121.5(3) . . ?
C19 C18 C23 121.7(4) . . ?
C18 C19 H19 119.2 . . ?
C20 C19 C18 121.6(4) . . ?
C20 C19 H19 119.2 . . ?
C19 C20 H20 119.8 . . ?
C21 C20 C19 120.4(4) . . ?
C21 C20 H20 119.8 . . ?
C20 C21 H21 119.3 . . ?
C20 C21 C22 121.5(4) . . ?
C22 C21 H21 119.3 . . ?
C17 C22 C26 121.7(3) . . ?
C21 C22 C17 117.7(4) . . ?
C21 C22 C26 120.6(3) . . ?
C18 C23 H23 107.8 . . ?
C18 C23 H23A 104.9 . . ?
C18 C23 C24 110.0(4) . . ?
C18 C23 C25 112.0(4) . . ?
C18 C23 C24A 121.0(13) . . ?
C18 C23 C25A 117.1(11) . . ?
C24 C23 H23 107.8 . . ?
C24 C23 C25 111.3(5) . . ?
C25 C23 H23 107.8 . . ?
C24A C23 H23A 104.9 . . ?
C25A C23 H23A 104.9 . . ?
C25A C23 C24A 102.4(14) . . ?
C23 C24 H24A 109.5 . . ?
C23 C24 H24B 109.5 . . ?
C23 C24 H24C 109.5 . . ?
H24A C24 H24B 109.5 . . ?
H24A C24 H24C 109.5 . . ?
H24B C24 H24C 109.5 . . ?
C23 C25 H25A 109.5 . . ?
C23 C25 H25B 109.5 . . ?
C23 C25 H25C 109.5 . . ?
H25A C25 H25B 109.5 . . ?
H25A C25 H25C 109.5 . . ?
H25B C25 H25C 109.5 . . ?
C22 C26 H26 107.6 . . ?
C22 C26 C27 113.1(3) . . ?
C22 C26 C28 110.9(3) . . ?
C27 C26 H26 107.6 . . ?
C28 C26 H26 107.6 . . ?
C28 C26 C27 109.9(3) . . ?
C26 C27 H27A 109.5 . . ?
C26 C27 H27B 109.5 . . ?
C26 C27 H27C 109.5 . . ?
H27A C27 H27B 109.5 . . ?
H27A C27 H27C 109.5 . . ?
H27B C27 H27C 109.5 . . ?
C26 C28 H28A 109.5 . . ?
C26 C28 H28B 109.5 . . ?
C26 C28 H28C 109.5 . . ?
H28A C28 H28B 109.5 . . ?
H28A C28 H28C 109.5 . . ?
H28B C28 H28C 109.5 . . ?
N4 C29 Dy1 145.1(2) . . ?
N4 C29 C30 105.3(2) . . ?
C30 C29 Dy1 109.66(18) . . ?
C29 C30 C31 109.8(2) . . ?
C29 C30 C44 122.3(3) . . ?
C44 C30 C31 127.9(3) . . ?
C32 C31 C30 135.5(3) . . ?
C32 C31 C36 119.1(3) . . ?
C36 C31 C30 105.4(3) . . ?
C31 C32 H32 120.5 . . ?
C33 C32 C31 119.0(4) . . ?
C33 C32 H32 120.5 . . ?
C32 C33 H33 119.4 . . ?
C32 C33 C34 121.2(4) . . ?
C34 C33 H33 119.4 . . ?
C33 C34 H34 119.4 . . ?
C35 C34 C33 121.3(3) . . ?
C35 C34 H34 119.4 . . ?
C34 C35 H35 121.2 . . ?
C34 C35 C36 117.6(3) . . ?
C36 C35 H35 121.2 . . ?
N4 C36 C31 107.2(2) . . ?
C35 C36 N4 130.9(3) . . ?
C35 C36 C31 121.9(3) . . ?
N4 C37 H37A 110.1 . . ?
N4 C37 H37B 110.1 . . ?
N4 C37 H37C 105.2 . . ?
N4 C37 H37D 105.2 . . ?
N4 C37 C38 107.9(3) . . ?
N4 C37 C38A 128.3(12) . . ?
H37A C37 H37B 108.4 . . ?
H37C C37 H37D 105.9 . . ?
C38 C37 H37A 110.1 . . ?
C38 C37 H37B 110.1 . . ?
C38A C37 H37C 105.2 . . ?
C38A C37 H37D 105.2 . . ?
C39 N5 C38 109.2(5) . . ?
C43 N5 C38 113.6(5) . . ?
C43 N5 C39 109.7(5) . . ?
C37 C38 H38A 109.3 . . ?
C37 C38 H38B 109.3 . . ?
N5 C38 C37 111.7(4) . . ?
N5 C38 H38A 109.3 . . ?
N5 C38 H38B 109.3 . . ?
H38A C38 H38B 107.9 . . ?
N5 C39 H39A 109.0 . . ?
N5 C39 H39B 109.0 . . ?
N5 C39 C40 112.7(6) . . ?
H39A C39 H39B 107.8 . . ?
C40 C39 H39A 109.0 . . ?
C40 C39 H39B 109.0 . . ?
C39 C40 H40A 108.6 . . ?
C39 C40 H40B 108.6 . . ?
H40A C40 H40B 107.6 . . ?
C41 C40 C39 114.6(7) . . ?
C41 C40 H40A 108.6 . . ?
C41 C40 H40B 108.6 . . ?
C40 C41 H41A 108.3 . . ?
C40 C41 H41B 108.3 . . ?
C40 C41 C42 115.7(7) . . ?
H41A C41 H41B 107.4 . . ?
C42 C41 H41A 108.3 . . ?
C42 C41 H41B 108.3 . . ?
C41 C42 H42A 109.9 . . ?
C41 C42 H42B 109.8 . . ?
C41 C42 C43 109.2(6) . . ?
H42A C42 H42B 108.3 . . ?
C43 C42 H42A 109.8 . . ?
C43 C42 H42B 109.8 . . ?
N5 C43 C42 110.5(5) . . ?
N5 C43 H43A 109.5 . . ?
N5 C43 H43B 109.5 . . ?
C42 C43 H43A 109.5 . . ?
C42 C43 H43B 109.5 . . ?
H43A C43 H43B 108.1 . . ?
N6 C44 C30 123.1(3) . . ?
N6 C44 H44 118.5 . . ?
C30 C44 H44 118.5 . . ?
C46 C45 N6 119.2(3) . . ?
C46 C45 C50 121.7(3) . . ?
C50 C45 N6 119.1(3) . . ?
C45 C46 C51 121.8(3) . . ?
C47 C46 C45 117.4(3) . . ?
C47 C46 C51 120.8(3) . . ?
C46 C47 H47 119.2 . . ?
C48 C47 C46 121.6(4) . . ?
C48 C47 H47 119.2 . . ?
C47 C48 H48 119.8 . . ?
C49 C48 C47 120.4(3) . . ?
C49 C48 H48 119.8 . . ?
C48 C49 H49 119.3 . . ?
C48 C49 C50 121.4(4) . . ?
C50 C49 H49 119.3 . . ?
C45 C50 C54 122.2(3) . . ?
C49 C50 C45 117.6(4) . . ?
C49 C50 C54 120.3(3) . . ?
C46 C51 H51 107.3 . . ?
C46 C51 C52 113.5(3) . . ?
C46 C51 C53 110.9(3) . . ?
C52 C51 H51 107.3 . . ?
C52 C51 C53 110.4(3) . . ?
C53 C51 H51 107.3 . . ?
C51 C52 H52A 109.5 . . ?
C51 C52 H52B 109.5 . . ?
C51 C52 H52C 109.5 . . ?
H52A C52 H52B 109.5 . . ?
H52A C52 H52C 109.5 . . ?
H52B C52 H52C 109.5 . . ?
C51 C53 H53A 109.5 . . ?
C51 C53 H53B 109.5 . . ?
C51 C53 H53C 109.5 . . ?
H53A C53 H53B 109.5 . . ?
H53A C53 H53C 109.5 . . ?
H53B C53 H53C 109.5 . . ?
C50 C54 H54 105.5 . . ?
C50 C54 H54A 107.7 . . ?
C50 C54 C55A 111.0(5) . . ?
C55 C54 C50 116.5(12) . . ?
C55 C54 H54 105.5 . . ?
C55 C54 C56 113.0(16) . . ?
C56 C54 C50 109.8(19) . . ?
C56 C54 H54 105.5 . . ?
C55A C54 H54A 107.7 . . ?
C56A C54 C50 114.0(7) . . ?
C56A C54 H54A 107.7 . . ?
C56A C54 C55A 108.4(6) . . ?
C54 C55 H55A 109.5 . . ?
C54 C55 H55B 109.5 . . ?
C54 C55 H55C 109.5 . . ?
H55A C55 H55B 109.5 . . ?
H55A C55 H55C 109.5 . . ?
H55B C55 H55C 109.5 . . ?
C54 C56 H56A 109.5 . . ?
C54 C56 H56B 109.5 . . ?
C54 C56 H56C 109.5 . . ?
H56A C56 H56B 109.5 . . ?
H56A C56 H56C 109.5 . . ?
H56B C56 H56C 109.5 . . ?
C57A N7A Dy1 133.2(17) . . ?
C57A N7A C61A 114.6(12) . . ?
C61A N7A Dy1 112.2(12) . . ?
C62A N8A Dy1 128.7(17) . . ?
C62A N8A C66A 116.4(13) . . ?
C66A N8A Dy1 115.0(14) . . ?
N7A C57A H57A 114.5 . . ?
N7A C57A C58A 131.1(15) . . ?
C58A C57A H57A 114.5 . . ?
C57A C58A H58A 122.4 . . ?
C59A C58A C57A 115.2(10) . . ?
C59A C58A H58A 122.4 . . ?
C58A C59A H59A 119.5 . . ?
C60A C59A C58A 120.9(11) . . ?
C60A C59A H59A 119.5 . . ?
C59A C60A H60A 119.0 . . ?
C59A C60A C61A 121.9(10) . . ?
C61A C60A H60A 119.0 . . ?
C60A C61A N7A 116.2(11) . . ?
C60A C61A C62A 125.3(13) . . ?
C62A C61A N7A 118.3(15) . . ?
N8A C62A C61A 113.6(16) . . ?
N8A C62A C63A 125.6(13) . . ?
C61A C62A C63A 120.7(13) . . ?
C62A C63A H63A 120.7 . . ?
C64A C63A C62A 118.7(10) . . ?
C64A C63A H63A 120.7 . . ?
C63A C64A H64A 120.5 . . ?
C63A C64A C65A 118.9(10) . . ?
C65A C64A H64A 120.5 . . ?
C64A C65A H65A 120.2 . . ?
C66A C65A C64A 119.7(11) . . ?
C66A C65A H65A 120.2 . . ?
N8A C66A H66A 119.8 . . ?
C65A C66A N8A 120.3(14) . . ?
C65A C66A H66A 119.8 . . ?
C10A N2A C15A 112.6(9) . . ?
C11A N2A C10A 118.0(10) . . ?
C11A N2A C15A 115.9(9) . . ?
C9 C10A H10C 108.6 . . ?
C9 C10A H10D 108.6 . . ?
N2A C10A C9 114.5(9) . . ?
N2A C10A H10C 108.6 . . ?
N2A C10A H10D 108.6 . . ?
H10C C10A H10D 107.6 . . ?
N2A C11A H11C 109.4 . . ?
N2A C11A H11D 109.4 . . ?
N2A C11A C12A 111.2(8) . . ?
H11C C11A H11D 108.0 . . ?
C12A C11A H11C 109.4 . . ?
C12A C11A H11D 109.4 . . ?
C11A C12A H12C 109.3 . . ?
C11A C12A H12D 109.3 . . ?
H12C C12A H12D 108.0 . . ?
C13A C12A C11A 111.6(8) . . ?
C13A C12A H12C 109.3 . . ?
C13A C12A H12D 109.3 . . ?
C12A C13A H13C 110.3 . . ?
C12A C13A H13D 110.3 . . ?
H13C C13A H13D 108.6 . . ?
C14A C13A C12A 106.9(9) . . ?
C14A C13A H13C 110.3 . . ?
C14A C13A H13D 110.3 . . ?
C13A C14A H14C 109.0 . . ?
C13A C14A H14D 109.0 . . ?
C13A C14A C15A 112.9(8) . . ?
H14C C14A H14D 107.8 . . ?
C15A C14A H14C 109.0 . . ?
C15A C14A H14D 109.0 . . ?
N2A C15A C14A 112.1(8) . . ?
N2A C15A H15C 109.2 . . ?
N2A C15A H15D 109.2 . . ?
C14A C15A H15C 109.2 . . ?
C14A C15A H15D 109.2 . . ?
H15C C15A H15D 107.9 . . ?
C39A N5A C38A 105(2) . . ?
C43A N5A C38A 117(3) . . ?
C43A N5A C39A 111(2) . . ?
C37 C38A H38C 110.5 . . ?
C37 C38A H38D 110.5 . . ?
N5A C38A C37 106.1(18) . . ?
N5A C38A H38C 110.5 . . ?
N5A C38A H38D 110.5 . . ?
H38C C38A H38D 108.7 . . ?
N5A C39A H39C 108.6 . . ?
N5A C39A H39D 108.6 . . ?
H39C C39A H39D 107.6 . . ?
C40A C39A N5A 115(2) . . ?
C40A C39A H39C 108.6 . . ?
C40A C39A H39D 108.6 . . ?
C39A C40A H40C 108.3 . . ?
C39A C40A H40D 108.3 . . ?
H40C C40A H40D 107.4 . . ?
C41A C40A C39A 116(3) . . ?
C41A C40A H40C 108.3 . . ?
C41A C40A H40D 108.3 . . ?
C40A C41A H41C 108.7 . . ?
C40A C41A H41D 108.7 . . ?
C40A C41A C42A 114(2) . . ?
H41C C41A H41D 107.6 . . ?
C42A C41A H41C 108.7 . . ?
C42A C41A H41D 108.7 . . ?
C41A C42A H42C 110.1 . . ?
C41A C42A H42D 110.1 . . ?
C41A C42A C43A 108(2) . . ?
H42C C42A H42D 108.4 . . ?
C43A C42A H42C 110.1 . . ?
C43A C42A H42D 110.1 . . ?
N5A C43A C42A 108(2) . . ?
N5A C43A H43C 110.1 . . ?
N5A C43A H43D 110.1 . . ?
C42A C43A H43C 110.1 . . ?
C42A C43A H43D 110.1 . . ?
H43C C43A H43D 108.4 . . ?
C23 C24A H24D 109.5 . . ?
C23 C24A H24E 109.5 . . ?
C23 C24A H24F 109.5 . . ?
H24D C24A H24E 109.5 . . ?
H24D C24A H24F 109.5 . . ?
H24E C24A H24F 109.5 . . ?
C23 C25A H25D 109.5 . . ?
C23 C25A H25E 109.5 . . ?
C23 C25A H25F 109.5 . . ?
H25D C25A H25E 109.5 . . ?
H25D C25A H25F 109.5 . . ?
H25E C25A H25F 109.5 . . ?
C54 C55A H55D 109.5 . . ?
C54 C55A H55E 109.5 . . ?
C54 C55A H55F 109.5 . . ?
H55D C55A H55E 109.5 . . ?
H55D C55A H55F 109.5 . . ?
H55E C55A H55F 109.5 . . ?
C54 C56A H56D 109.5 . . ?
C54 C56A H56E 109.5 . . ?
C54 C56A H56F 109.5 . . ?
H56D C56A H56E 109.5 . . ?
H56D C56A H56F 109.5 . . ?
H56E C56A H56F 109.5 . . ?

loop_
_geom_bond_atom_site_label_1
_geom_bond_atom_site_label_2
_geom_bond_distance
_geom_bond_site_symmetry_2
_geom_bond_publ_flag
Dy1 N7 2.370(9) . ?
Dy1 N8 2.406(9) . ?
Dy1 N3 2.461(2) . ?
Dy1 N6 2.458(2) . ?
Dy1 C1 2.487(3) . ?
Dy1 C29 2.495(3) . ?
Dy1 N7A 2.405(10) . ?
Dy1 N8A 2.374(10) . ?
N7 C57 1.22(3) . ?
N7 C61 1.55(3) . ?
N8 C62 1.21(3) . ?
N8 C66 1.53(3) . ?
C57 H57 0.9300 . ?
C57 C58 1.387(19) . ?
C58 H58 0.9300 . ?
C58 C59 1.382(13) . ?
C59 H59 0.9300 . ?
C59 C60 1.356(11) . ?
C60 H60 0.9300 . ?
C60 C61 1.366(16) . ?
C61 C62 1.407(9) . ?
C62 C63 1.467(15) . ?
C63 H63 0.9300 . ?
C63 C64 1.366(10) . ?
C64 H64 0.9300 . ?
C64 C65 1.415(12) . ?
C65 H65 0.9300 . ?
C65 C66 1.344(18) . ?
C66 H66 0.9300 . ?
N1 C1 1.366(3) . ?
N1 C8 1.399(3) . ?
N1 C9 1.459(3) . ?
N3 C16 1.308(3) . ?
N3 C17 1.444(3) . ?
N4 C29 1.361(3) . ?
N4 C36 1.395(4) . ?
N4 C37 1.456(4) . ?
N6 C44 1.308(3) . ?
N6 C45 1.444(4) . ?
C1 C2 1.403(4) . ?
C2 C3 1.440(4) . ?
C2 C16 1.420(4) . ?
C3 C4 1.398(4) . ?
C3 C8 1.404(4) . ?
C4 H4 0.9300 . ?
C4 C5 1.368(5) . ?
C5 H5 0.9300 . ?
C5 C6 1.382(5) . ?
C6 H6 0.9300 . ?
C6 C7 1.385(5) . ?
C7 H7 0.9300 . ?
C7 C8 1.384(4) . ?
C9 H9AA 0.9700 . ?
C9 H9AB 0.9700 . ?
C9 H9BC 0.9700 . ?
C9 H9BD 0.9700 . ?
C9 C10 1.513(11) . ?
C9 C10A 1.512(10) . ?
N2 C10 1.472(11) . ?
N2 C11 1.459(11) . ?
N2 C15 1.470(12) . ?
C10 H10A 0.9700 . ?
C10 H10B 0.9700 . ?
C11 H11A 0.9700 . ?
C11 H11B 0.9700 . ?
C11 C12 1.520(11) . ?
C12 H12A 0.9700 . ?
C12 H12B 0.9700 . ?
C12 C13 1.483(12) . ?
C13 H13A 0.9700 . ?
C13 H13B 0.9700 . ?
C13 C14 1.482(11) . ?
C14 H14A 0.9700 . ?
C14 H14B 0.9700 . ?
C14 C15 1.528(11) . ?
C15 H15A 0.9700 . ?
C15 H15B 0.9700 . ?
C16 H16 0.9300 . ?
C17 C18 1.399(4) . ?
C17 C22 1.400(4) . ?
C18 C19 1.405(5) . ?
C18 C23 1.504(5) . ?
C19 H19 0.9300 . ?
C19 C20 1.362(6) . ?
C20 H20 0.9300 . ?
C20 C21 1.361(6) . ?
C21 H21 0.9300 . ?
C21 C22 1.391(4) . ?
C22 C26 1.515(5) . ?
C23 H23 0.9800 . ?
C23 H23A 0.9800 . ?
C23 C24 1.521(7) . ?
C23 C25 1.534(7) . ?
C23 C24A 1.577(16) . ?
C23 C25A 1.565(16) . ?
C24 H24A 0.9600 . ?
C24 H24B 0.9600 . ?
C24 H24C 0.9600 . ?
C25 H25A 0.9600 . ?
C25 H25B 0.9600 . ?
C25 H25C 0.9600 . ?
C26 H26 0.9800 . ?
C26 C27 1.530(5) . ?
C26 C28 1.526(5) . ?
C27 H27A 0.9600 . ?
C27 H27B 0.9600 . ?
C27 H27C 0.9600 . ?
C28 H28A 0.9600 . ?
C28 H28B 0.9600 . ?
C28 H28C 0.9600 . ?
C29 C30 1.403(4) . ?
C30 C31 1.444(4) . ?
C30 C44 1.423(4) . ?
C31 C32 1.391(4) . ?
C31 C36 1.402(4) . ?
C32 H32 0.9300 . ?
C32 C33 1.377(5) . ?
C33 H33 0.9300 . ?
C33 C34 1.382(6) . ?
C34 H34 0.9300 . ?
C34 C35 1.380(5) . ?
C35 H35 0.9300 . ?
C35 C36 1.387(4) . ?
C37 H37A 0.9700 . ?
C37 H37B 0.9700 . ?
C37 H37C 0.9700 . ?
C37 H37D 0.9700 . ?
C37 C38 1.549(6) . ?
C37 C38A 1.482(16) . ?
N5 C38 1.454(6) . ?
N5 C39 1.452(8) . ?
N5 C43 1.450(7) . ?
C38 H38A 0.9700 . ?
C38 H38B 0.9700 . ?
C39 H39A 0.9700 . ?
C39 H39B 0.9700 . ?
C39 C40 1.466(9) . ?
C40 H40A 0.9700 . ?
C40 H40B 0.9700 . ?
C40 C41 1.365(10) . ?
C41 H41A 0.9700 . ?
C41 H41B 0.9700 . ?
C41 C42 1.475(9) . ?
C42 H42A 0.9700 . ?
C42 H42B 0.9700 . ?
C42 C43 1.486(8) . ?
C43 H43A 0.9700 . ?
C43 H43B 0.9700 . ?
C44 H44 0.9300 . ?
C45 C46 1.401(4) . ?
C45 C50 1.404(4) . ?
C46 C47 1.391(4) . ?
C46 C51 1.517(5) . ?
C47 H47 0.9300 . ?
C47 C48 1.372(6) . ?
C48 H48 0.9300 . ?
C48 C49 1.358(6) . ?
C49 H49 0.9300 . ?
C49 C50 1.396(5) . ?
C50 C54 1.515(5) . ?
C51 H51 0.9800 . ?
C51 C52 1.525(5) . ?
C51 C53 1.525(5) . ?
C52 H52A 0.9600 . ?
C52 H52B 0.9600 . ?
C52 H52C 0.9600 . ?
C53 H53A 0.9600 . ?
C53 H53B 0.9600 . ?
C53 H53C 0.9600 . ?
C54 H54 0.9800 . ?
C54 H54A 0.9800 . ?
C54 C55 1.473(14) . ?
C54 C56 1.515(16) . ?
C54 C55A 1.561(8) . ?
C54 C56A 1.500(8) . ?
C55 H55A 0.9600 . ?
C55 H55B 0.9600 . ?
C55 H55C 0.9600 . ?
C56 H56A 0.9600 . ?
C56 H56B 0.9600 . ?
C56 H56C 0.9600 . ?
N7A C57A 1.21(3) . ?
N7A C61A 1.55(3) . ?
N8A C62A 1.22(3) . ?
N8A C66A 1.53(3) . ?
C57A H57A 0.9300 . ?
C57A C58A 1.393(19) . ?
C58A H58A 0.9300 . ?
C58A C59A 1.378(12) . ?
C59A H59A 0.9300 . ?
C59A C60A 1.356(11) . ?
C60A H60A 0.9300 . ?
C60A C61A 1.385(16) . ?
C61A C62A 1.402(10) . ?
C62A C63A 1.450(15) . ?
C63A H63A 0.9300 . ?
C63A C64A 1.363(11) . ?
C64A H64A 0.9300 . ?
C64A C65A 1.434(14) . ?
C65A H65A 0.9300 . ?
C65A C66A 1.34(2) . ?
C66A H66A 0.9300 . ?
N2A C10A 1.441(9) . ?
N2A C11A 1.431(10) . ?
N2A C15A 1.448(10) . ?
C10A H10C 0.9700 . ?
C10A H10D 0.9700 . ?
C11A H11C 0.9700 . ?
C11A H11D 0.9700 . ?
C11A C12A 1.531(10) . ?
C12A H12C 0.9700 . ?
C12A H12D 0.9700 . ?
C12A C13A 1.493(10) . ?
C13A H13C 0.9700 . ?
C13A H13D 0.9700 . ?
C13A C14A 1.459(10) . ?
C14A H14C 0.9700 . ?
C14A H14D 0.9700 . ?
C14A C15A 1.515(10) . ?
C15A H15C 0.9700 . ?
C15A H15D 0.9700 . ?
N5A C38A 1.462(16) . ?
N5A C39A 1.457(15) . ?
N5A C43A 1.433(16) . ?
C38A H38C 0.9700 . ?
C38A H38D 0.9700 . ?
C39A H39C 0.9700 . ?
C39A H39D 0.9700 . ?
C39A C40A 1.45(2) . ?
C40A H40C 0.9700 . ?
C40A H40D 0.9700 . ?
C40A C41A 1.35(2) . ?
C41A H41C 0.9700 . ?
C41A H41D 0.9700 . ?
C41A C42A 1.49(2) . ?
C42A H42C 0.9700 . ?
C42A H42D 0.9700 . ?
C42A C43A 1.52(2) . ?
C43A H43C 0.9700 . ?
C43A H43D 0.9700 . ?
C24A H24D 0.9600 . ?
C24A H24E 0.9600 . ?
C24A H24F 0.9600 . ?
C25A H25D 0.9600 . ?
C25A H25E 0.9600 . ?
C25A H25F 0.9600 . ?
C55A H55D 0.9600 . ?
C55A H55E 0.9600 . ?
C55A H55F 0.9600 . ?
C56A H56D 0.9600 . ?
C56A H56E 0.9600 . ?
C56A H56F 0.9600 . ?

loop_
_geom_torsion_atom_site_label_1
_geom_torsion_atom_site_label_2
_geom_torsion_atom_site_label_3
_geom_torsion_atom_site_label_4
_geom_torsion
_geom_torsion_site_symmetry_1
_geom_torsion_site_symmetry_2
_geom_torsion_site_symmetry_3
_geom_torsion_site_symmetry_4
_geom_torsion_publ_flag
Dy1 N7 C57 C58 -175.5(8) . . . . ?
Dy1 N7 C61 C60 177.0(7) . . . . ?
Dy1 N7 C61 C62 -4.7(8) . . . . ?
Dy1 N8 C62 C61 1.7(13) . . . . ?
Dy1 N8 C62 C63 -179.8(7) . . . . ?
Dy1 N8 C66 C65 179.7(7) . . . . ?
Dy1 N3 C16 C2 -0.5(4) . . . . ?
Dy1 N3 C17 C18 -87.1(3) . . . . ?
Dy1 N3 C17 C22 91.5(3) . . . . ?
Dy1 N6 C44 C30 1.8(4) . . . . ?
Dy1 N6 C45 C46 88.5(3) . . . . ?
Dy1 N6 C45 C50 -89.6(3) . . . . ?
Dy1 C1 C2 C3 -173.55(19) . . . . ?
Dy1 C1 C2 C16 4.4(3) . . . . ?
Dy1 C29 C30 C31 -179.71(19) . . . . ?
Dy1 C29 C30 C44 -1.7(3) . . . . ?
Dy1 N7A C57A C58A 177.8(10) . . . . ?
Dy1 N7A C61A C60A -177.5(7) . . . . ?
Dy1 N7A C61A C62A -1.6(12) . . . . ?
Dy1 N8A C62A C61A -4.4(7) . . . . ?
Dy1 N8A C62A C63A 173.7(8) . . . . ?
Dy1 N8A C66A C65A -173.7(9) . . . . ?
N7 C57 C58 C59 2.2(16) . . . . ?
N7 C61 C62 N8 2.2(10) . . . . ?
N7 C61 C62 C63 -176.4(6) . . . . ?
N8 C62 C63 C64 1.7(14) . . . . ?
C57 N7 C61 C60 2.7(12) . . . . ?
C57 N7 C61 C62 -179.0(9) . . . . ?
C57 C58 C59 C60 -2.5(14) . . . . ?
C58 C59 C60 C61 3.3(16) . . . . ?
C59 C60 C61 N7 -3.2(13) . . . . ?
C59 C60 C61 C62 178.6(9) . . . . ?
C60 C61 C62 N8 -179.7(10) . . . . ?
C60 C61 C62 C63 1.7(12) . . . . ?
C61 N7 C57 C58 -2.3(16) . . . . ?
C61 C62 C63 C64 -179.9(8) . . . . ?
C62 N8 C66 C65 1.8(15) . . . . ?
C62 C63 C64 C65 -0.6(13) . . . . ?
C63 C64 C65 C66 0.3(14) . . . . ?
C64 C65 C66 N8 -0.9(13) . . . . ?
C66 N8 C62 C61 179.3(7) . . . . ?
C66 N8 C62 C63 -2.2(15) . . . . ?
N1 C1 C2 C3 0.7(3) . . . . ?
N1 C1 C2 C16 178.6(3) . . . . ?
N1 C9 C10 N2 -165.4(9) . . . . ?
N1 C9 C10A N2A -176.0(9) . . . . ?
N3 C17 C18 C19 179.3(3) . . . . ?
N3 C17 C18 C23 -1.7(4) . . . . ?
N3 C17 C22 C21 -178.8(3) . . . . ?
N3 C17 C22 C26 2.8(4) . . . . ?
N4 C29 C30 C31 -0.5(3) . . . . ?
N4 C29 C30 C44 177.6(3) . . . . ?
N4 C37 C38 N5 -162.8(4) . . . . ?
N4 C37 C38A N5A -129.1(19) . . . . ?
N6 C45 C46 C47 -178.8(3) . . . . ?
N6 C45 C46 C51 2.1(4) . . . . ?
N6 C45 C50 C49 179.7(3) . . . . ?
N6 C45 C50 C54 -0.4(5) . . . . ?
C1 N1 C8 C3 1.2(3) . . . . ?
C1 N1 C8 C7 -179.9(3) . . . . ?
C1 N1 C9 C10 87.8(7) . . . . ?
C1 N1 C9 C10A 73.8(7) . . . . ?
C1 C2 C3 C4 -179.3(4) . . . . ?
C1 C2 C3 C8 0.0(3) . . . . ?
C1 C2 C16 N3 -2.9(5) . . . . ?
C2 C3 C4 C5 179.2(4) . . . . ?
C2 C3 C8 N1 -0.7(3) . . . . ?
C2 C3 C8 C7 -179.7(3) . . . . ?
C3 C2 C16 N3 174.6(3) . . . . ?
C3 C4 C5 C6 0.4(7) . . . . ?
C4 C3 C8 N1 178.8(3) . . . . ?
C4 C3 C8 C7 -0.2(5) . . . . ?
C4 C5 C6 C7 -0.5(7) . . . . ?
C5 C6 C7 C8 0.3(6) . . . . ?
C6 C7 C8 N1 -178.6(3) . . . . ?
C6 C7 C8 C3 0.1(5) . . . . ?
C8 N1 C1 Dy1 169.4(2) . . . . ?
C8 N1 C1 C2 -1.2(3) . . . . ?
C8 N1 C9 C10 -84.8(7) . . . . ?
C8 N1 C9 C10A -98.8(7) . . . . ?
C8 C3 C4 C5 -0.1(6) . . . . ?
C9 N1 C1 Dy1 -3.9(5) . . . . ?
C9 N1 C1 C2 -174.5(2) . . . . ?
C9 N1 C8 C3 174.5(3) . . . . ?
C9 N1 C8 C7 -6.6(5) . . . . ?
N2 C11 C12 C13 57.7(14) . . . . ?
C10 N2 C11 C12 176.8(11) . . . . ?
C10 N2 C15 C14 -179.6(11) . . . . ?
C11 N2 C10 C9 -93.7(15) . . . . ?
C11 N2 C15 C14 69.9(14) . . . . ?
C11 C12 C13 C14 -44.4(14) . . . . ?
C12 C13 C14 C15 46.5(14) . . . . ?
C13 C14 C15 N2 -60.6(14) . . . . ?
C15 N2 C10 C9 157.4(12) . . . . ?
C15 N2 C11 C12 -69.3(15) . . . . ?
C16 N3 C17 C18 94.3(3) . . . . ?
C16 N3 C17 C22 -87.1(3) . . . . ?
C16 C2 C3 C4 2.9(6) . . . . ?
C16 C2 C3 C8 -177.8(3) . . . . ?
C17 N3 C16 C2 178.3(3) . . . . ?
C17 C18 C19 C20 -0.7(5) . . . . ?
C17 C18 C23 C24 -90.6(5) . . . . ?
C17 C18 C23 C25 145.0(5) . . . . ?
C17 C18 C23 C24A -128.9(18) . . . . ?
C17 C18 C23 C25A 105.0(15) . . . . ?
C17 C22 C26 C27 -143.3(3) . . . . ?
C17 C22 C26 C28 92.7(4) . . . . ?
C18 C17 C22 C21 -0.3(5) . . . . ?
C18 C17 C22 C26 -178.6(3) . . . . ?
C18 C19 C20 C21 0.2(6) . . . . ?
C19 C18 C23 C24 88.3(5) . . . . ?
C19 C18 C23 C25 -36.0(6) . . . . ?
C19 C18 C23 C24A 50.0(19) . . . . ?
C19 C18 C23 C25A -76.1(15) . . . . ?
C19 C20 C21 C22 0.3(6) . . . . ?
C20 C21 C22 C17 -0.3(5) . . . . ?
C20 C21 C22 C26 178.1(4) . . . . ?
C21 C22 C26 C27 38.4(5) . . . . ?
C21 C22 C26 C28 -85.6(4) . . . . ?
C22 C17 C18 C19 0.8(4) . . . . ?
C22 C17 C18 C23 179.7(3) . . . . ?
C23 C18 C19 C20 -179.7(4) . . . . ?
C29 N4 C36 C31 1.1(3) . . . . ?
C29 N4 C36 C35 179.9(3) . . . . ?
C29 N4 C37 C38 81.1(4) . . . . ?
C29 N4 C37 C38A 130.5(17) . . . . ?
C29 C30 C31 C32 -177.7(4) . . . . ?
C29 C30 C31 C36 1.2(3) . . . . ?
C29 C30 C44 N6 -0.1(5) . . . . ?
C30 C31 C32 C33 179.2(4) . . . . ?
C30 C31 C36 N4 -1.3(3) . . . . ?
C30 C31 C36 C35 179.7(3) . . . . ?
C31 C30 C44 N6 177.6(3) . . . . ?
C31 C32 C33 C34 0.6(8) . . . . ?
C32 C31 C36 N4 177.8(3) . . . . ?
C32 C31 C36 C35 -1.2(5) . . . . ?
C32 C33 C34 C35 -1.1(8) . . . . ?
C33 C34 C35 C36 0.4(7) . . . . ?
C34 C35 C36 N4 -177.9(4) . . . . ?
C34 C35 C36 C31 0.7(6) . . . . ?
C36 N4 C29 Dy1 178.3(3) . . . . ?
C36 N4 C29 C30 -0.4(3) . . . . ?
C36 N4 C37 C38 -93.2(4) . . . . ?
C36 N4 C37 C38A -43.8(18) . . . . ?
C36 C31 C32 C33 0.5(6) . . . . ?
C37 N4 C29 Dy1 3.4(5) . . . . ?
C37 N4 C29 C30 -175.3(3) . . . . ?
C37 N4 C36 C31 176.0(3) . . . . ?
C37 N4 C36 C35 -5.3(5) . . . . ?
N5 C39 C40 C41 -47.9(11) . . . . ?
C38 N5 C39 C40 179.2(6) . . . . ?
C38 N5 C43 C42 177.8(5) . . . . ?
C39 N5 C38 C37 144.4(6) . . . . ?
C39 N5 C43 C42 -59.7(7) . . . . ?
C39 C40 C41 C42 46.5(12) . . . . ?
C40 C41 C42 C43 -50.5(11) . . . . ?
C41 C42 C43 N5 56.5(9) . . . . ?
C43 N5 C38 C37 -92.8(6) . . . . ?
C43 N5 C39 C40 54.1(8) . . . . ?
C44 N6 C45 C46 -87.0(3) . . . . ?
C44 N6 C45 C50 94.9(3) . . . . ?
C44 C30 C31 C32 4.4(6) . . . . ?
C44 C30 C31 C36 -176.7(3) . . . . ?
C45 N6 C44 C30 178.0(3) . . . . ?
C45 C46 C47 C48 -0.5(5) . . . . ?
C45 C46 C51 C52 -143.5(3) . . . . ?
C45 C46 C51 C53 91.6(4) . . . . ?
C45 C50 C54 C55 -92.9(17) . . . . ?
C45 C50 C54 C56 137.1(14) . . . . ?
C45 C50 C54 C55A -122.5(6) . . . . ?
C45 C50 C54 C56A 114.7(8) . . . . ?
C46 C45 C50 C49 1.7(5) . . . . ?
C46 C45 C50 C54 -178.4(3) . . . . ?
C46 C47 C48 C49 1.0(6) . . . . ?
C47 C46 C51 C52 37.4(4) . . . . ?
C47 C46 C51 C53 -87.5(4) . . . . ?
C47 C48 C49 C50 -0.1(6) . . . . ?
C48 C49 C50 C45 -1.2(5) . . . . ?
C48 C49 C50 C54 178.8(4) . . . . ?
C49 C50 C54 C55 87.0(17) . . . . ?
C49 C50 C54 C56 -42.9(15) . . . . ?
C49 C50 C54 C55A 57.4(7) . . . . ?
C49 C50 C54 C56A -65.3(9) . . . . ?
C50 C45 C46 C47 -0.8(4) . . . . ?
C50 C45 C46 C51 -179.9(3) . . . . ?
C51 C46 C47 C48 178.6(3) . . . . ?
N7A C57A C58A C59A 0.3(17) . . . . ?
N7A C61A C62A N8A 3.6(10) . . . . ?
N7A C61A C62A C63A -174.6(9) . . . . ?
N8A C62A C63A C64A 2.9(13) . . . . ?
C57A N7A C61A C60A 1.1(15) . . . . ?
C57A N7A C61A C62A 177.0(9) . . . . ?
C57A C58A C59A C60A -1.0(15) . . . . ?
C58A C59A C60A C61A 1.8(16) . . . . ?
C59A C60A C61A N7A -1.8(15) . . . . ?
C59A C60A C61A C62A -177.4(9) . . . . ?
C60A C61A C62A N8A 179.1(8) . . . . ?
C60A C61A C62A C63A 0.9(12) . . . . ?
C61A N7A C57A C58A -0.4(18) . . . . ?
C61A C62A C63A C64A -179.1(9) . . . . ?
C62A N8A C66A C65A 6.6(13) . . . . ?
C62A C63A C64A C65A 1.6(15) . . . . ?
C63A C64A C65A C66A -1.3(16) . . . . ?
C64A C65A C66A N8A -2.6(16) . . . . ?
C66A N8A C62A C61A 175.2(8) . . . . ?
C66A N8A C62A C63A -6.7(9) . . . . ?
N2A C11A C12A C13A 54.7(13) . . . . ?
C10A N2A C11A C12A 174.2(11) . . . . ?
C10A N2A C15A C14A -173.3(10) . . . . ?
C11A N2A C10A C9 -66.1(16) . . . . ?
C11A N2A C15A C14A 46.4(16) . . . . ?
C11A C12A C13A C14A -59.7(11) . . . . ?
C12A C13A C14A C15A 58.8(11) . . . . ?
C13A C14A C15A N2A -52.6(13) . . . . ?
C15A N2A C10A C9 154.5(12) . . . . ?
C15A N2A C11A C12A -47.7(16) . . . . ?
N5A C39A C40A C41A 51(6) . . . . ?
C38A N5A C39A C40A 121(4) . . . . ?
C38A N5A C43A C42A -169(3) . . . . ?
C39A N5A C38A C37 150(3) . . . . ?
C39A N5A C43A C42A -49(4) . . . . ?
C39A C40A C41A C42A -32(7) . . . . ?
C40A C41A C42A C43A -24(7) . . . . ?
C41A C42A C43A N5A 67(5) . . . . ?
C43A N5A C38A C37 -86(3) . . . . ?
C43A N5A C39A C40A -6(5) . . . . ?
